data_4311565
loop_
_publ_author_name
'Jian-Zhong Wu'
'Eric Sellitto'
'Glenn P. A. Yap'
'John Sheats'
'G. Charles Dismukes'

_publ_section_title
;
 Trapping an Elusive Intermediate in Manganese-Oxo Cubane Chemistry
;
_journal_name_full 'Inorganic Chemistry'
_journal_page_first 5795
_journal_page_last 5797
_journal_paper_doi 10.1021/ic048988b
_journal_volume 43
_journal_year 2004
_chemical_formula_sum 'C90 H100 Cl6 Mn4 O29 P6'
_chemical_formula_weight 2263.98
_chemical_name_systematic
; 
 ? 
;
_space_group_IT_number 14
_symmetry_cell_setting monoclinic
_symmetry_space_group_name_Hall '-P 2yn'
_symmetry_space_group_name_H-M 'P 1 21/n 1'
_atom_sites_solution_hydrogens geom
_atom_sites_solution_primary direct
_atom_sites_solution_secondary difmap
_audit_creation_method SHELXL-97
_cell_angle_alpha 90.00
_cell_angle_beta 113.619(3)
_cell_angle_gamma 90.00
_cell_formula_units_Z 4
_cell_length_a 15.485(3)
_cell_length_b 39.423(7)
_cell_length_c 18.320(3)
_cell_measurement_reflns_used 995
_cell_measurement_temperature 120(2)
_cell_measurement_theta_max 24.29
_cell_measurement_theta_min 2.50
_cell_volume 10247(3)
_computing_cell_refinement 'SMART, Bruker (2000)'
_computing_data_collection 'SMART, Bruker (2000)'
_computing_data_reduction 'XPREP, Bruker (2000)'
_computing_molecular_graphics 'SHELXTL, Bruker (2000)'
_computing_publication_material 'SHELXTL, Bruker (2000)'
_computing_structure_refinement 'SHELXL-97 (Sheldrick, 1997)'
_computing_structure_solution 'SHELXS-97 (Sheldrick, 1990)'
_diffrn_ambient_temperature 120(2)
_diffrn_measured_fraction_theta_full 0.927
_diffrn_measured_fraction_theta_max 0.927
_diffrn_measurement_device_type 'CCD area detector'
_diffrn_measurement_method 'phi and omega scans'
_diffrn_radiation_monochromator graphite
_diffrn_radiation_source 'fine-focus sealed tube'
_diffrn_radiation_type MoK\a
_diffrn_radiation_wavelength 0.71073
_diffrn_reflns_av_R_equivalents 0.0739
_diffrn_reflns_av_sigmaI/netI 0.0912
_diffrn_reflns_limit_h_max 20
_diffrn_reflns_limit_h_min -19
_diffrn_reflns_limit_k_max 52
_diffrn_reflns_limit_k_min -50
_diffrn_reflns_limit_l_max 24
_diffrn_reflns_limit_l_min -23
_diffrn_reflns_number 86802
_diffrn_reflns_theta_full 28.30
_diffrn_reflns_theta_max 28.30
_diffrn_reflns_theta_min 1.55
_diffrn_standards_decay_% <1
_exptl_absorpt_coefficient_mu 0.806
_exptl_absorpt_correction_T_max 0.9237
_exptl_absorpt_correction_T_min 0.8554
_exptl_absorpt_correction_type multi-scan
_exptl_absorpt_process_details 'SADABS, Bruker (2000)'
_exptl_crystal_colour red
_exptl_crystal_density_diffrn 1.468
_exptl_crystal_density_method 'not measured'
_exptl_crystal_description block
_exptl_crystal_F_000 4656
_exptl_crystal_size_max 0.20
_exptl_crystal_size_mid 0.20
_exptl_crystal_size_min 0.10
_refine_diff_density_max 0.944
_refine_diff_density_min -0.540
_refine_diff_density_rms 0.103
_refine_ls_extinction_method none
_refine_ls_goodness_of_fit_ref 1.062
_refine_ls_hydrogen_treatment constr
_refine_ls_matrix_type full
_refine_ls_number_parameters 1138
_refine_ls_number_reflns 23634
_refine_ls_number_restraints 0
_refine_ls_restrained_S_all 1.062
_refine_ls_R_factor_all 0.1168
_refine_ls_R_factor_gt 0.0796
_refine_ls_shift/su_max 0.001
_refine_ls_shift/su_mean 0.000
_refine_ls_structure_factor_coef Fsqd
_refine_ls_weighting_details 'calc w=1/[\s^2^(Fo^2^)+(0.0804P)^2^+14.0375P] where P=(Fo^2^+2Fc^2^)/3'
_refine_ls_weighting_scheme calc
_refine_ls_wR_factor_gt 0.1748
_refine_ls_wR_factor_ref 0.1889
_reflns_number_gt 16125
_reflns_number_total 23634
_reflns_threshold_expression >2sigma(I)
_cod_data_source_file ic048988bsi20040727_094342.cif
_cod_data_source_block johs001a
_cod_depositor_comments
;
The following automatic conversions were performed:
'_symmetry_cell_setting' value 'Monoclinic' changed to 'monoclinic'
according to '/home/saulius/struct/CIF-dictionaries/cif_core.dic'
dictionary named 'cif_core.dic' version 2.4.1 from 2010-06-29.

Automatic conversion script
Id: cif_fix_enum 1527 2010-12-29 10:47:43Z saulius 
;
_cod_database_code 4311565

loop_
_symmetry_equiv_pos_as_xyz
'x, y, z'
'-x+1/2, y+1/2, -z+1/2'
'-x, -y, -z'
'x-1/2, -y-1/2, z-1/2'

loop_
_atom_site_label
_atom_site_type_symbol
_atom_site_fract_x
_atom_site_fract_y
_atom_site_fract_z
_atom_site_U_iso_or_equiv
_atom_site_adp_type
_atom_site_occupancy
_atom_site_symmetry_multiplicity
_atom_site_calc_flag
_atom_site_refinement_flags
_atom_site_disorder_assembly
_atom_site_disorder_group
Mn1 Mn 0.19160(5) 0.109705(16) 0.17025(4) 0.02142(15) Uani 1 1 d . . .
Mn2 Mn 0.09965(5) 0.120228(15) 0.29107(4) 0.02067(15) Uani 1 1 d . . .
Mn3 Mn 0.22093(5) 0.178681(16) 0.28590(4) 0.02172(15) Uani 1 1 d . . .
Mn4 Mn 0.03445(4) 0.159459(15) 0.14790(4) 0.02016(14) Uani 1 1 d . . .
O1 O 0.2484(2) 0.13082(7) 0.29919(17) 0.0239(6) Uani 1 1 d . . .
O2 O 0.1852(2) 0.15859(7) 0.15689(16) 0.0230(6) Uani 1 1 d . . .
O3 O 0.0755(2) 0.11386(7) 0.18225(16) 0.0203(6) Uani 1 1 d . . .
O4 O 0.09341(19) 0.16699(7) 0.25969(15) 0.0190(6) Uani 1 1 d . . .
O5 O 0.4328(2) 0.14948(9) 0.2484(2) 0.0403(8) Uani 1 1 d . . .
O6 O 0.3100(2) 0.10555(8) 0.16160(18) 0.0301(7) Uani 1 1 d . . .
O7 O 0.6751(3) 0.00760(11) 0.3398(2) 0.0584(11) Uani 1 1 d . . .
O8 O 0.4938(3) 0.16130(12) -0.0843(3) 0.0646(13) Uani 1 1 d . . .
O9 O 0.1298(2) 0.07220(7) 0.31404(17) 0.0276(7) Uani 1 1 d . . .
O10 O 0.2057(2) 0.06387(7) 0.21257(17) 0.0256(7) Uani 1 1 d . . .
O11 O 0.4338(4) -0.04497(14) 0.5019(3) 0.0889(17) Uani 1 1 d . . .
O12 O -0.1681(3) -0.03557(8) 0.0637(2) 0.0427(9) Uani 1 1 d . . .
O13 O 0.2397(2) 0.18507(7) 0.40544(16) 0.0245(6) Uani 1 1 d . . .
O14 O 0.1441(2) 0.13063(7) 0.40433(16) 0.0250(6) Uani 1 1 d . . .
O15 O -0.0315(3) 0.23821(11) 0.5859(2) 0.0569(11) Uani 1 1 d . . .
O16 O 0.5317(3) 0.10303(12) 0.7170(2) 0.0652(13) Uani 1 1 d . . .
O17 O 0.0308(2) 0.20798(7) 0.12465(16) 0.0247(6) Uani 1 1 d . . .
O18 O 0.1828(2) 0.22397(7) 0.24696(17) 0.0262(7) Uani 1 1 d . . .
O19 O 0.1622(3) 0.35050(9) 0.0091(2) 0.0482(10) Uani 1 1 d . . .
O20 O -0.1677(2) 0.28423(9) 0.3312(2) 0.0415(9) Uani 1 1 d . . .
O21 O 0.1068(2) 0.09948(7) 0.04767(16) 0.0245(6) Uani 1 1 d . . .
O22 O -0.0061(2) 0.14943(7) 0.03613(16) 0.0217(6) Uani 1 1 d . . .
O23 O -0.3285(2) 0.03625(8) -0.1476(2) 0.0368(8) Uani 1 1 d . . .
O24 O 0.0778(3) 0.17258(9) -0.2842(2) 0.0409(9) Uani 1 1 d . . .
O25 O -0.0400(2) 0.11684(7) 0.27753(17) 0.0266(7) Uani 1 1 d . . .
O26 O -0.1004(2) 0.15298(7) 0.14893(17) 0.0254(6) Uani 1 1 d . . .
O27 O -0.4077(3) 0.02474(10) 0.0746(2) 0.0475(9) Uani 1 1 d . . .
O28 O -0.3373(3) 0.21962(9) 0.3465(2) 0.0434(9) Uani 1 1 d . . .
O29 O 0.3516(2) 0.18871(8) 0.30389(18) 0.0277(7) Uani 1 1 d . . .
H1 H 0.373(4) 0.1741(13) 0.287(3) 0.033 Uiso 1 1 d . . .
P1 P 0.40864(9) 0.12054(3) 0.19087(7) 0.0311(3) Uani 1 1 d . . .
P2 P 0.16151(8) 0.04773(3) 0.26498(6) 0.0250(2) Uani 1 1 d . . .
P3 P 0.20050(8) 0.16136(3) 0.45012(6) 0.0242(2) Uani 1 1 d . . .
P4 P 0.08709(8) 0.23507(3) 0.18417(7) 0.0243(2) Uani 1 1 d . . .
P5 P 0.02012(8) 0.11925(3) -0.00367(6) 0.0222(2) Uani 1 1 d . . .
P6 P -0.12241(8) 0.13341(3) 0.21064(7) 0.0247(2) Uani 1 1 d . . .
C1 C 0.4569(4) 0.05461(15) 0.2465(3) 0.0430(13) Uani 1 1 d . . .
H1A H 0.3912 0.0506 0.2296 0.052 Uiso 1 1 calc R . .
C2 C 0.5216(4) 0.02856(15) 0.2830(3) 0.0495(14) Uani 1 1 d . . .
H2A H 0.5000 0.0070 0.2917 0.059 Uiso 1 1 calc R . .
C3 C 0.6177(4) 0.03444(16) 0.3065(3) 0.0456(14) Uani 1 1 d . . .
C4 C 0.6494(4) 0.06559(15) 0.2943(3) 0.0435(13) Uani 1 1 d . . .
H4A H 0.7149 0.0693 0.3095 0.052 Uiso 1 1 calc R . .
C5 C 0.5859(3) 0.09176(14) 0.2599(3) 0.0383(12) Uani 1 1 d . . .
H5A H 0.6083 0.1135 0.2533 0.046 Uiso 1 1 calc R . .
C6 C 0.4892(3) 0.08625(13) 0.2351(3) 0.0327(11) Uani 1 1 d . . .
C7 C 0.7766(6) 0.0132(2) 0.3700(5) 0.098(3) Uani 1 1 d . . .
H7A H 0.8097 -0.0079 0.3925 0.147 Uiso 1 1 calc R . .
H7B H 0.7948 0.0307 0.4115 0.147 Uiso 1 1 calc R . .
H7C H 0.7933 0.0207 0.3264 0.147 Uiso 1 1 calc R . .
C8 C 0.4939(4) 0.15857(13) 0.1122(3) 0.0391(12) Uani 1 1 d . . .
H8A H 0.5254 0.1697 0.1618 0.047 Uiso 1 1 calc R . .
C9 C 0.5147(4) 0.16753(15) 0.0471(3) 0.0466(14) Uani 1 1 d . . .
H9A H 0.5603 0.1845 0.0522 0.056 Uiso 1 1 calc R . .
C10 C 0.4673(4) 0.15119(16) -0.0245(4) 0.0508(15) Uani 1 1 d . . .
C11 C 0.3990(4) 0.12720(16) -0.0339(3) 0.0492(14) Uani 1 1 d . . .
H11A H 0.3661 0.1166 -0.0840 0.059 Uiso 1 1 calc R . .
C12 C 0.3791(4) 0.11872(14) 0.0315(3) 0.0420(12) Uani 1 1 d . . .
H12A H 0.3315 0.1024 0.0256 0.050 Uiso 1 1 calc R . .
C13 C 0.4275(3) 0.13361(13) 0.1050(3) 0.0334(11) Uani 1 1 d . . .
C14 C 0.4511(6) 0.14402(19) -0.1596(4) 0.075(2) Uani 1 1 d . . .
H14A H 0.4753 0.1535 -0.1971 0.112 Uiso 1 1 calc R . .
H14B H 0.3826 0.1470 -0.1808 0.112 Uiso 1 1 calc R . .
H14C H 0.4664 0.1198 -0.1520 0.112 Uiso 1 1 calc R . .
C15 C 0.2554(5) 0.01817(15) 0.4134(3) 0.0547(16) Uani 1 1 d . . .
H15A H 0.2170 0.0322 0.4303 0.066 Uiso 1 1 calc R . .
C16 C 0.3185(5) -0.00359(17) 0.4670(4) 0.068(2) Uani 1 1 d . . .
H16A H 0.3236 -0.0045 0.5204 0.081 Uiso 1 1 calc R . .
C17 C 0.3745(5) -0.02407(16) 0.4429(4) 0.0583(17) Uani 1 1 d . . .
C18 C 0.3690(4) -0.02205(13) 0.3661(3) 0.0422(13) Uani 1 1 d . . .
H18A H 0.4088 -0.0356 0.3498 0.051 Uiso 1 1 calc R . .
C19 C 0.3048(3) 0.00005(11) 0.3128(3) 0.0308(10) Uani 1 1 d . . .
H19A H 0.3009 0.0014 0.2598 0.037 Uiso 1 1 calc R . .
C20 C 0.2465(3) 0.02008(10) 0.3348(3) 0.0277(10) Uani 1 1 d . . .
C21 C 0.4944(6) -0.0648(2) 0.4825(5) 0.090(3) Uani 1 1 d . . .
H21A H 0.5328 -0.0786 0.5287 0.135 Uiso 1 1 calc R . .
H21B H 0.5355 -0.0503 0.4669 0.135 Uiso 1 1 calc R . .
H21C H 0.4580 -0.0798 0.4380 0.135 Uiso 1 1 calc R . .
C22 C 0.0177(3) 0.02903(11) 0.1218(3) 0.0288(10) Uani 1 1 d . . .
H22A H 0.0401 0.0469 0.0992 0.035 Uiso 1 1 calc R . .
C23 C -0.0598(3) 0.01054(11) 0.0732(3) 0.0327(11) Uani 1 1 d . . .
H23A H -0.0900 0.0156 0.0180 0.039 Uiso 1 1 calc R . .
C24 C -0.0927(3) -0.01526(12) 0.1054(3) 0.0345(11) Uani 1 1 d . . .
C25 C -0.0474(4) -0.02327(12) 0.1858(3) 0.0358(11) Uani 1 1 d . . .
H25A H -0.0692 -0.0415 0.2076 0.043 Uiso 1 1 calc R . .
C26 C 0.0299(4) -0.00430(12) 0.2337(3) 0.0357(11) Uani 1 1 d . . .
H26A H 0.0604 -0.0095 0.2887 0.043 Uiso 1 1 calc R . .
C27 C 0.0637(3) 0.02234(10) 0.2024(3) 0.0240(9) Uani 1 1 d . . .
C28 C -0.2137(4) -0.02963(14) -0.0212(3) 0.0485(14) Uani 1 1 d . . .
H28A H -0.2664 -0.0454 -0.0448 0.073 Uiso 1 1 calc R . .
H28B H -0.1682 -0.0331 -0.0453 0.073 Uiso 1 1 calc R . .
H28C H -0.2373 -0.0063 -0.0309 0.073 Uiso 1 1 calc R . .
C29 C 0.1566(4) 0.21584(12) 0.5247(3) 0.0334(11) Uani 1 1 d . . .
H29A H 0.2147 0.2253 0.5285 0.040 Uiso 1 1 calc R . .
C30 C 0.1013(4) 0.23319(13) 0.5560(3) 0.0413(13) Uani 1 1 d . . .
H30A H 0.1211 0.2547 0.5806 0.050 Uiso 1 1 calc R . .
C31 C 0.0178(4) 0.21936(14) 0.5514(3) 0.0409(13) Uani 1 1 d . . .
C32 C -0.0140(4) 0.18892(14) 0.5129(3) 0.0430(13) Uani 1 1 d . . .
H32A H -0.0730 0.1799 0.5079 0.052 Uiso 1 1 calc R . .
C33 C 0.0417(4) 0.17151(14) 0.4812(3) 0.0377(12) Uani 1 1 d . . .
H33A H 0.0204 0.1505 0.4549 0.045 Uiso 1 1 calc R . .
C34 C 0.1270(3) 0.18445(11) 0.4876(2) 0.0276(10) Uani 1 1 d . . .
C35 C -0.1160(5) 0.22392(19) 0.5858(4) 0.067(2) Uani 1 1 d . . .
H35A H -0.1441 0.2397 0.6114 0.101 Uiso 1 1 calc R . .
H35B H -0.1016 0.2024 0.6151 0.101 Uiso 1 1 calc R . .
H35C H -0.1605 0.2198 0.5308 0.101 Uiso 1 1 calc R . .
C36 C 0.2924(4) 0.11744(17) 0.5774(4) 0.0573(17) Uani 1 1 d . . .
H36A H 0.2326 0.1072 0.5651 0.069 Uiso 1 1 calc R . .
C37 C 0.3705(5) 0.10418(19) 0.6380(4) 0.073(2) Uani 1 1 d . . .
H37A H 0.3643 0.0848 0.6665 0.087 Uiso 1 1 calc R . .
C38 C 0.4578(4) 0.11889(16) 0.6576(3) 0.0472(14) Uani 1 1 d . . .
C39 C 0.4664(4) 0.14679(13) 0.6166(3) 0.0408(12) Uani 1 1 d . . .
H39A H 0.5262 0.1571 0.6298 0.049 Uiso 1 1 calc R . .
C40 C 0.3867(3) 0.15983(12) 0.5554(3) 0.0333(11) Uani 1 1 d . . .
H40A H 0.3929 0.1793 0.5274 0.040 Uiso 1 1 calc R . .
C41 C 0.2990(3) 0.14527(12) 0.5342(2) 0.0287(10) Uani 1 1 d . . .
C42 C 0.6216(5) 0.1181(2) 0.7386(4) 0.081(2) Uani 1 1 d . . .
H42A H 0.6687 0.1049 0.7814 0.121 Uiso 1 1 calc R . .
H42B H 0.6202 0.1414 0.7570 0.121 Uiso 1 1 calc R . .
H42C H 0.6381 0.1185 0.6923 0.121 Uiso 1 1 calc R . .
C43 C 0.0556(3) 0.27300(12) 0.0483(3) 0.0309(10) Uani 1 1 d . . .
H43A H 0.0067 0.2572 0.0216 0.037 Uiso 1 1 calc R . .
C44 C 0.0710(4) 0.30012(12) 0.0059(3) 0.0353(11) Uani 1 1 d . . .
H44A H 0.0316 0.3030 -0.0489 0.042 Uiso 1 1 calc R . .
C45 C 0.1425(4) 0.32248(13) 0.0433(3) 0.0359(11) Uani 1 1 d . . .
C46 C 0.2004(4) 0.31818(12) 0.1245(3) 0.0354(11) Uani 1 1 d . . .
H46A H 0.2504 0.3336 0.1505 0.042 Uiso 1 1 calc R . .
C47 C 0.1843(3) 0.29147(12) 0.1664(3) 0.0313(10) Uani 1 1 d . . .
H47A H 0.2236 0.2886 0.2212 0.038 Uiso 1 1 calc R . .
C48 C 0.1108(3) 0.26873(10) 0.1287(3) 0.0263(9) Uani 1 1 d . . .
C49 C 0.0936(4) 0.35905(15) -0.0689(3) 0.0482(14) Uani 1 1 d . . .
H49A H 0.1141 0.3794 -0.0881 0.072 Uiso 1 1 calc R . .
H49B H 0.0327 0.3634 -0.0661 0.072 Uiso 1 1 calc R . .
H49C H 0.0873 0.3402 -0.1055 0.072 Uiso 1 1 calc R . .
C50 C -0.0666(4) 0.26848(12) 0.1877(3) 0.0345(11) Uani 1 1 d . . .
H50A H -0.0824 0.2726 0.1327 0.041 Uiso 1 1 calc R . .
C51 C -0.1266(3) 0.27938(13) 0.2222(3) 0.0366(11) Uani 1 1 d . . .
H51A H -0.1826 0.2914 0.1915 0.044 Uiso 1 1 calc R . .
C52 C -0.1040(3) 0.27259(12) 0.3020(3) 0.0333(11) Uani 1 1 d . . .
C53 C -0.0222(4) 0.25530(13) 0.3468(3) 0.0361(11) Uani 1 1 d . . .
H53A H -0.0074 0.2505 0.4013 0.043 Uiso 1 1 calc R . .
C54 C 0.0386(3) 0.24486(12) 0.3122(3) 0.0316(10) Uani 1 1 d . . .
H54A H 0.0952 0.2332 0.3430 0.038 Uiso 1 1 calc R . .
C55 C 0.0160(3) 0.25163(11) 0.2323(3) 0.0270(10) Uani 1 1 d . . .
C56 C -0.1516(4) 0.27474(15) 0.4111(3) 0.0462(13) Uani 1 1 d . . .
H56A H -0.2018 0.2841 0.4249 0.069 Uiso 1 1 calc R . .
H56B H -0.0906 0.2837 0.4479 0.069 Uiso 1 1 calc R . .
H56C H -0.1514 0.2500 0.4153 0.069 Uiso 1 1 calc R . .
C57 C -0.0957(3) 0.06940(12) -0.1032(3) 0.0317(10) Uani 1 1 d . . .
H57A H -0.0470 0.0663 -0.1217 0.038 Uiso 1 1 calc R . .
C58 C -0.1771(3) 0.05072(12) -0.1360(3) 0.0331(11) Uani 1 1 d . . .
H58A H -0.1843 0.0347 -0.1768 0.040 Uiso 1 1 calc R . .
C59 C -0.2492(3) 0.05522(10) -0.1094(3) 0.0269(10) Uani 1 1 d . . .
C60 C -0.2373(3) 0.07852(11) -0.0491(3) 0.0295(10) Uani 1 1 d . . .
H60A H -0.2859 0.0816 -0.0305 0.035 Uiso 1 1 calc R . .
C61 C -0.1553(3) 0.09709(11) -0.0162(3) 0.0288(10) Uani 1 1 d . . .
H61A H -0.1478 0.1128 0.0251 0.035 Uiso 1 1 calc R . .
C62 C -0.0836(3) 0.09313(10) -0.0425(2) 0.0217(9) Uani 1 1 d . . .
C63 C -0.4064(4) 0.04205(15) -0.1265(3) 0.0468(13) Uani 1 1 d . . .
H63A H -0.4587 0.0271 -0.1579 0.070 Uiso 1 1 calc R . .
H63B H -0.4267 0.0657 -0.1374 0.070 Uiso 1 1 calc R . .
H63C H -0.3876 0.0373 -0.0697 0.070 Uiso 1 1 calc R . .
C64 C -0.0183(4) 0.16085(12) -0.1360(3) 0.0355(11) Uani 1 1 d . . .
H64A H -0.0674 0.1703 -0.1240 0.043 Uiso 1 1 calc R . .
C65 C -0.0027(4) 0.17271(13) -0.2006(3) 0.0417(13) Uani 1 1 d . . .
H65A H -0.0412 0.1903 -0.2327 0.050 Uiso 1 1 calc R . .
C66 C 0.0687(4) 0.15904(12) -0.2190(3) 0.0320(10) Uani 1 1 d . . .
C67 C 0.1238(3) 0.13330(12) -0.1732(3) 0.0326(11) Uani 1 1 d . . .
H67A H 0.1723 0.1236 -0.1859 0.039 Uiso 1 1 calc R . .
C68 C 0.1081(3) 0.12149(11) -0.1079(3) 0.0292(10) Uani 1 1 d . . .
H68A H 0.1465 0.1038 -0.0760 0.035 Uiso 1 1 calc R . .
C69 C 0.0374(3) 0.13515(10) -0.0886(2) 0.0249(9) Uani 1 1 d . . .
C70 C 0.1542(4) 0.15993(15) -0.3020(3) 0.0459(14) Uani 1 1 d . . .
H70A H 0.1540 0.1713 -0.3496 0.069 Uiso 1 1 calc R . .
H70B H 0.1466 0.1354 -0.3117 0.069 Uiso 1 1 calc R . .
H70C H 0.2141 0.1644 -0.2568 0.069 Uiso 1 1 calc R . .
C71 C -0.1819(4) 0.06612(12) 0.1758(3) 0.0356(11) Uani 1 1 d . . .
H71A H -0.1180 0.0599 0.2054 0.043 Uiso 1 1 calc R . .
C72 C -0.2496(4) 0.04109(14) 0.1441(3) 0.0434(13) Uani 1 1 d . . .
H72A H -0.2320 0.0178 0.1509 0.052 Uiso 1 1 calc R . .
C73 C -0.3430(4) 0.05021(15) 0.1023(3) 0.0424(13) Uani 1 1 d . . .
C74 C -0.3686(4) 0.08423(15) 0.0890(3) 0.0404(12) Uani 1 1 d . . .
H74A H -0.4323 0.0905 0.0590 0.048 Uiso 1 1 calc R . .
C75 C -0.2998(3) 0.10862(13) 0.1200(3) 0.0356(11) Uani 1 1 d . . .
H75A H -0.3168 0.1319 0.1105 0.043 Uiso 1 1 calc R . .
C76 C -0.2068(3) 0.10027(11) 0.1646(2) 0.0247(9) Uani 1 1 d . . .
C77 C -0.5063(6) 0.0365(2) 0.0493(5) 0.086(3) Uani 1 1 d . . .
H77A H -0.5491 0.0171 0.0297 0.129 Uiso 1 1 calc R . .
H77B H -0.5204 0.0533 0.0068 0.129 Uiso 1 1 calc R . .
H77C H -0.5146 0.0467 0.0948 0.129 Uiso 1 1 calc R . .
C78 C -0.2243(4) 0.19140(12) 0.2151(3) 0.0349(11) Uani 1 1 d . . .
H78A H -0.2178 0.1981 0.1677 0.042 Uiso 1 1 calc R . .
C79 C -0.2753(4) 0.21159(12) 0.2451(3) 0.0371(11) Uani 1 1 d . . .
H79A H -0.3024 0.2322 0.2192 0.045 Uiso 1 1 calc R . .
C80 C -0.2865(4) 0.20167(12) 0.3130(3) 0.0355(11) Uani 1 1 d . . .
C81 C -0.2445(4) 0.17214(13) 0.3519(3) 0.0362(11) Uani 1 1 d . . .
H81A H -0.2507 0.1656 0.3994 0.043 Uiso 1 1 calc R . .
C82 C -0.1934(3) 0.15208(12) 0.3217(3) 0.0328(11) Uani 1 1 d . . .
H82A H -0.1657 0.1316 0.3482 0.039 Uiso 1 1 calc R . .
C83 C -0.1821(3) 0.16144(11) 0.2531(3) 0.0272(9) Uani 1 1 d . . .
C84 C -0.3839(4) 0.24976(14) 0.3061(4) 0.0521(15) Uani 1 1 d . . .
H84A H -0.4177 0.2602 0.3356 0.078 Uiso 1 1 calc R . .
H84B H -0.4289 0.2439 0.2523 0.078 Uiso 1 1 calc R . .
H84C H -0.3372 0.2658 0.3029 0.078 Uiso 1 1 calc R . .
C85 C 0.3291(3) 0.11622(11) 0.3624(3) 0.0286(10) Uani 1 1 d . . .
H85A H 0.3419 0.1286 0.4120 0.043 Uiso 1 1 calc R . .
H85B H 0.3840 0.1177 0.3487 0.043 Uiso 1 1 calc R . .
H85C H 0.3163 0.0924 0.3694 0.043 Uiso 1 1 calc R . .
C86 C 0.2114(3) 0.17571(12) 0.1001(3) 0.0305(10) Uani 1 1 d . . .
H86A H 0.1889 0.1627 0.0503 0.046 Uiso 1 1 calc R . .
H86B H 0.2801 0.1778 0.1211 0.046 Uiso 1 1 calc R . .
H86C H 0.1829 0.1984 0.0898 0.046 Uiso 1 1 calc R . .
C88 C 0.3884(4) 0.22151(13) 0.2965(3) 0.0434(13) Uani 1 1 d . . .
H88A H 0.4558 0.2195 0.3082 0.065 Uiso 1 1 calc R . .
H88B H 0.3797 0.2373 0.3343 0.065 Uiso 1 1 calc R . .
H88C H 0.3549 0.2300 0.2421 0.065 Uiso 1 1 calc R . .

loop_
_atom_site_aniso_label
_atom_site_aniso_U_11
_atom_site_aniso_U_22
_atom_site_aniso_U_33
_atom_site_aniso_U_23
_atom_site_aniso_U_13
_atom_site_aniso_U_12
Mn1 0.0188(3) 0.0280(3) 0.0172(3) 0.0011(2) 0.0069(3) 0.0041(3)
Mn2 0.0215(3) 0.0253(3) 0.0153(3) 0.0010(2) 0.0074(3) 0.0029(3)
Mn3 0.0203(3) 0.0271(3) 0.0165(3) 0.0011(2) 0.0062(3) 0.0012(3)
Mn4 0.0205(3) 0.0243(3) 0.0145(3) 0.0006(2) 0.0058(3) 0.0028(3)
O1 0.0192(15) 0.0292(15) 0.0191(15) 0.0020(12) 0.0031(13) 0.0050(12)
O2 0.0238(16) 0.0272(14) 0.0193(15) 0.0048(11) 0.0098(13) 0.0038(12)
O3 0.0207(15) 0.0238(14) 0.0156(14) 0.0029(11) 0.0065(12) 0.0029(12)
O4 0.0199(15) 0.0225(13) 0.0132(13) 0.0018(10) 0.0050(12) 0.0010(11)
O5 0.0243(18) 0.057(2) 0.042(2) -0.0085(17) 0.0157(16) 0.0004(16)
O6 0.0211(17) 0.0430(18) 0.0296(17) -0.0032(14) 0.0137(14) 0.0045(14)
O7 0.044(2) 0.083(3) 0.047(2) 0.016(2) 0.017(2) 0.032(2)
O8 0.065(3) 0.090(3) 0.052(3) 0.031(2) 0.036(2) 0.018(2)
O9 0.0384(19) 0.0271(15) 0.0201(15) 0.0049(12) 0.0147(14) 0.0058(13)
O10 0.0266(17) 0.0288(15) 0.0212(15) 0.0016(12) 0.0093(13) 0.0068(13)
O11 0.086(4) 0.080(3) 0.083(4) 0.030(3) 0.015(3) 0.030(3)
O12 0.036(2) 0.0350(18) 0.053(2) 0.0012(16) 0.0142(18) -0.0074(16)
O13 0.0254(17) 0.0287(15) 0.0172(15) 0.0015(11) 0.0061(13) 0.0013(13)
O14 0.0310(17) 0.0330(15) 0.0150(14) 0.0025(12) 0.0135(13) -0.0007(13)
O15 0.062(3) 0.076(3) 0.042(2) -0.004(2) 0.029(2) 0.025(2)
O16 0.038(2) 0.102(3) 0.051(3) 0.049(2) 0.014(2) 0.024(2)
O17 0.0263(17) 0.0255(14) 0.0187(15) 0.0031(11) 0.0052(13) 0.0037(12)
O18 0.0273(17) 0.0273(15) 0.0210(15) 0.0026(12) 0.0066(13) 0.0019(13)
O19 0.049(2) 0.053(2) 0.040(2) 0.0167(17) 0.0157(19) -0.0122(18)
O20 0.036(2) 0.061(2) 0.0295(18) -0.0006(16) 0.0149(16) 0.0057(17)
O21 0.0292(17) 0.0293(15) 0.0159(14) -0.0005(11) 0.0101(13) 0.0048(13)
O22 0.0209(16) 0.0289(15) 0.0138(14) 0.0008(11) 0.0052(12) 0.0028(12)
O23 0.0275(19) 0.0454(19) 0.0367(19) -0.0089(15) 0.0119(16) -0.0053(15)
O24 0.054(2) 0.0455(19) 0.0315(19) 0.0106(15) 0.0253(18) 0.0063(17)
O25 0.0217(16) 0.0349(16) 0.0237(16) 0.0032(13) 0.0096(13) 0.0008(13)
O26 0.0193(16) 0.0337(16) 0.0240(16) 0.0030(12) 0.0093(13) 0.0052(13)
O27 0.037(2) 0.058(2) 0.048(2) -0.0030(18) 0.0170(19) -0.0117(18)
O28 0.045(2) 0.0416(19) 0.054(2) -0.0093(17) 0.0302(19) 0.0006(17)
O29 0.0250(18) 0.0332(17) 0.0263(17) -0.0015(13) 0.0118(14) 0.0013(14)
P1 0.0229(6) 0.0438(7) 0.0287(6) -0.0010(5) 0.0125(5) 0.0028(5)
P2 0.0269(6) 0.0290(5) 0.0174(5) 0.0017(4) 0.0071(5) 0.0071(5)
P3 0.0238(6) 0.0331(6) 0.0142(5) -0.0001(4) 0.0061(5) 0.0019(5)
P4 0.0255(6) 0.0267(5) 0.0188(5) 0.0006(4) 0.0070(5) 0.0007(5)
P5 0.0242(6) 0.0278(5) 0.0144(5) 0.0022(4) 0.0075(5) 0.0029(5)
P6 0.0206(6) 0.0332(6) 0.0212(6) 0.0014(4) 0.0094(5) 0.0032(5)
C1 0.031(3) 0.063(3) 0.037(3) 0.001(3) 0.015(2) 0.006(3)
C2 0.054(4) 0.052(3) 0.044(3) 0.007(3) 0.022(3) 0.007(3)
C3 0.038(3) 0.073(4) 0.028(3) 0.004(3) 0.015(2) 0.017(3)
C4 0.026(3) 0.074(4) 0.031(3) 0.002(3) 0.012(2) 0.012(3)
C5 0.026(3) 0.059(3) 0.032(3) -0.003(2) 0.014(2) 0.004(2)
C6 0.031(3) 0.048(3) 0.022(2) -0.001(2) 0.014(2) 0.004(2)
C7 0.064(5) 0.130(8) 0.099(7) 0.034(6) 0.031(5) 0.046(5)
C8 0.029(3) 0.049(3) 0.041(3) 0.009(2) 0.016(2) 0.008(2)
C9 0.032(3) 0.057(3) 0.049(3) 0.021(3) 0.015(3) 0.010(3)
C10 0.044(3) 0.073(4) 0.044(3) 0.024(3) 0.026(3) 0.019(3)
C11 0.042(3) 0.073(4) 0.036(3) 0.009(3) 0.019(3) 0.009(3)
C12 0.027(3) 0.058(3) 0.043(3) 0.006(3) 0.016(2) 0.005(2)
C13 0.021(2) 0.049(3) 0.032(3) 0.006(2) 0.012(2) 0.007(2)
C14 0.109(6) 0.078(5) 0.065(5) 0.026(4) 0.065(5) 0.029(4)
C15 0.076(5) 0.055(3) 0.031(3) 0.006(2) 0.018(3) 0.024(3)
C16 0.092(6) 0.070(4) 0.031(3) 0.016(3) 0.014(3) 0.024(4)
C17 0.051(4) 0.054(3) 0.046(4) 0.020(3) -0.005(3) 0.009(3)
C18 0.028(3) 0.036(3) 0.056(4) 0.002(2) 0.009(3) 0.005(2)
C19 0.027(3) 0.026(2) 0.034(3) -0.0008(18) 0.007(2) 0.0017(19)
C20 0.031(3) 0.023(2) 0.021(2) 0.0001(17) 0.0022(19) 0.0043(18)
C21 0.069(5) 0.083(5) 0.107(7) 0.034(5) 0.024(5) 0.029(4)
C22 0.028(3) 0.029(2) 0.031(2) 0.0047(18) 0.013(2) 0.0030(19)
C23 0.032(3) 0.031(2) 0.034(3) 0.0070(19) 0.012(2) 0.007(2)
C24 0.032(3) 0.031(2) 0.040(3) -0.005(2) 0.015(2) 0.003(2)
C25 0.041(3) 0.030(2) 0.040(3) 0.006(2) 0.021(2) -0.001(2)
C26 0.044(3) 0.037(2) 0.028(3) 0.006(2) 0.016(2) 0.008(2)
C27 0.026(2) 0.0202(19) 0.026(2) 0.0007(16) 0.0107(19) 0.0044(17)
C28 0.038(3) 0.040(3) 0.052(4) 0.002(2) 0.003(3) 0.000(2)
C29 0.036(3) 0.040(3) 0.023(2) 0.0017(19) 0.010(2) 0.008(2)
C30 0.054(4) 0.040(3) 0.024(2) 0.000(2) 0.009(2) 0.013(2)
C31 0.037(3) 0.062(3) 0.024(2) 0.003(2) 0.014(2) 0.018(3)
C32 0.042(3) 0.058(3) 0.033(3) -0.005(2) 0.019(3) 0.005(3)
C33 0.032(3) 0.052(3) 0.030(3) -0.006(2) 0.014(2) 0.004(2)
C34 0.031(3) 0.033(2) 0.015(2) 0.0013(17) 0.0058(19) 0.0065(19)
C35 0.071(5) 0.095(5) 0.055(4) 0.008(4) 0.045(4) 0.030(4)
C36 0.034(3) 0.079(4) 0.057(4) 0.036(3) 0.016(3) 0.003(3)
C37 0.050(4) 0.099(5) 0.069(5) 0.059(4) 0.024(4) 0.010(4)
C38 0.036(3) 0.073(4) 0.029(3) 0.018(3) 0.010(2) 0.013(3)
C39 0.032(3) 0.049(3) 0.032(3) 0.004(2) 0.003(2) 0.002(2)
C40 0.030(3) 0.035(2) 0.027(2) 0.0026(19) 0.004(2) 0.000(2)
C41 0.029(3) 0.039(2) 0.016(2) 0.0037(18) 0.0073(19) 0.006(2)
C42 0.041(4) 0.125(7) 0.062(5) 0.055(4) 0.005(3) 0.020(4)
C43 0.028(3) 0.034(2) 0.027(2) -0.0012(19) 0.008(2) -0.001(2)
C44 0.037(3) 0.045(3) 0.020(2) 0.005(2) 0.008(2) -0.003(2)
C45 0.033(3) 0.046(3) 0.032(3) 0.009(2) 0.017(2) -0.002(2)
C46 0.031(3) 0.037(2) 0.033(3) 0.004(2) 0.007(2) -0.010(2)
C47 0.031(3) 0.038(2) 0.023(2) 0.0003(19) 0.009(2) -0.005(2)
C48 0.033(3) 0.025(2) 0.025(2) 0.0040(17) 0.016(2) -0.0010(18)
C49 0.036(3) 0.062(4) 0.044(3) 0.024(3) 0.014(3) 0.002(3)
C50 0.036(3) 0.047(3) 0.021(2) 0.005(2) 0.011(2) 0.011(2)
C51 0.027(3) 0.049(3) 0.028(3) 0.005(2) 0.004(2) 0.011(2)
C52 0.032(3) 0.038(2) 0.032(3) -0.005(2) 0.015(2) 0.001(2)
C53 0.035(3) 0.047(3) 0.022(2) -0.003(2) 0.007(2) 0.005(2)
C54 0.030(3) 0.040(2) 0.020(2) 0.0000(19) 0.005(2) 0.002(2)
C55 0.029(3) 0.026(2) 0.023(2) 0.0016(17) 0.007(2) -0.0015(18)
C56 0.045(3) 0.061(3) 0.035(3) -0.002(3) 0.019(3) -0.003(3)
C57 0.027(3) 0.036(2) 0.035(3) -0.005(2) 0.016(2) 0.004(2)
C58 0.036(3) 0.034(2) 0.030(3) -0.011(2) 0.015(2) 0.001(2)
C59 0.030(3) 0.023(2) 0.027(2) 0.0022(17) 0.010(2) -0.0009(18)
C60 0.027(2) 0.037(2) 0.028(2) 0.0010(19) 0.014(2) 0.000(2)
C61 0.033(3) 0.034(2) 0.020(2) -0.0053(18) 0.012(2) -0.002(2)
C62 0.021(2) 0.0228(19) 0.018(2) 0.0032(16) 0.0048(18) 0.0035(17)
C63 0.038(3) 0.058(3) 0.045(3) -0.009(3) 0.017(3) -0.012(3)
C64 0.038(3) 0.040(3) 0.030(3) 0.009(2) 0.016(2) 0.010(2)
C65 0.050(3) 0.047(3) 0.031(3) 0.014(2) 0.020(3) 0.014(3)
C66 0.038(3) 0.037(2) 0.022(2) 0.0039(19) 0.013(2) 0.002(2)
C67 0.034(3) 0.040(3) 0.029(2) 0.002(2) 0.018(2) 0.000(2)
C68 0.032(3) 0.035(2) 0.023(2) 0.0073(18) 0.013(2) 0.008(2)
C69 0.033(3) 0.028(2) 0.0135(19) -0.0006(16) 0.0093(19) -0.0029(19)
C70 0.045(3) 0.064(3) 0.034(3) 0.013(3) 0.021(3) -0.003(3)
C71 0.027(3) 0.043(3) 0.039(3) -0.004(2) 0.015(2) 0.002(2)
C72 0.044(3) 0.045(3) 0.046(3) -0.009(2) 0.023(3) -0.005(3)
C73 0.040(3) 0.068(4) 0.025(3) -0.013(2) 0.020(2) -0.026(3)
C74 0.027(3) 0.066(4) 0.027(3) 0.007(2) 0.010(2) 0.000(3)
C75 0.024(3) 0.049(3) 0.034(3) 0.006(2) 0.012(2) 0.006(2)
C76 0.024(2) 0.036(2) 0.018(2) 0.0004(17) 0.0120(19) 0.0035(19)
C77 0.092(6) 0.072(5) 0.111(7) -0.031(5) 0.057(6) -0.025(4)
C78 0.036(3) 0.042(3) 0.030(3) 0.002(2) 0.017(2) 0.006(2)
C79 0.038(3) 0.035(2) 0.039(3) 0.001(2) 0.016(2) 0.010(2)
C80 0.034(3) 0.039(3) 0.038(3) -0.010(2) 0.020(2) -0.006(2)
C81 0.038(3) 0.046(3) 0.029(3) -0.002(2) 0.018(2) -0.004(2)
C82 0.033(3) 0.034(2) 0.033(3) 0.004(2) 0.015(2) 0.009(2)
C83 0.025(2) 0.032(2) 0.023(2) -0.0013(18) 0.0086(19) -0.0012(19)
C84 0.040(3) 0.045(3) 0.080(4) -0.009(3) 0.033(3) 0.001(3)
C85 0.024(2) 0.036(2) 0.023(2) 0.0012(18) 0.0058(19) 0.0048(19)
C86 0.031(3) 0.040(2) 0.025(2) 0.0047(19) 0.016(2) -0.003(2)
C88 0.035(3) 0.045(3) 0.050(3) -0.001(2) 0.017(3) -0.007(2)

loop_
_atom_type_symbol
_atom_type_description
_atom_type_scat_dispersion_real
_atom_type_scat_dispersion_imag
_atom_type_scat_source
C C 0.0033 0.0016 'International Tables Vol C Tables 4.2.6.8 and 6.1.1.4'
H H 0.0000 0.0000 'International Tables Vol C Tables 4.2.6.8 and 6.1.1.4'
O O 0.0106 0.0060 'International Tables Vol C Tables 4.2.6.8 and 6.1.1.4'
P P 0.1023 0.0942 'International Tables Vol C Tables 4.2.6.8 and 6.1.1.4'
Mn Mn 0.3368 0.7283 'International Tables Vol C Tables 4.2.6.8 and 6.1.1.4'
Cl Cl 0.1484 0.1585 'International Tables Vol C Tables 4.2.6.8 and 6.1.1.4'

loop_
_geom_angle_atom_site_label_1
_geom_angle_atom_site_label_2
_geom_angle_atom_site_label_3
_geom_angle
_geom_angle_site_symmetry_1
_geom_angle_site_symmetry_3
_geom_angle_publ_flag
O3 Mn1 O6 178.28(13) . . ?
O3 Mn1 O2 85.78(12) . . ?
O6 Mn1 O2 94.40(13) . . ?
O3 Mn1 O10 89.68(12) . . ?
O6 Mn1 O10 89.71(13) . . ?
O2 Mn1 O10 164.93(12) . . ?
O3 Mn1 O21 85.77(11) . . ?
O6 Mn1 O21 95.92(12) . . ?
O2 Mn1 O21 94.36(11) . . ?
O10 Mn1 O21 99.63(12) . . ?
O3 Mn1 O1 80.91(11) . . ?
O6 Mn1 O1 97.47(12) . . ?
O2 Mn1 O1 75.60(11) . . ?
O10 Mn1 O1 89.50(11) . . ?
O21 Mn1 O1 163.81(11) . . ?
O3 Mn1 Mn4 38.15(8) . . ?
O6 Mn1 Mn4 142.37(10) . . ?
O2 Mn1 Mn4 48.77(9) . . ?
O10 Mn1 Mn4 127.81(9) . . ?
O21 Mn1 Mn4 81.81(8) . . ?
O1 Mn1 Mn4 82.04(7) . . ?
O3 Mn1 Mn2 35.06(8) . . ?
O6 Mn1 Mn2 143.23(10) . . ?
O2 Mn1 Mn2 86.70(9) . . ?
O10 Mn1 Mn2 81.39(9) . . ?
O21 Mn1 Mn2 120.68(8) . . ?
O1 Mn1 Mn2 47.22(7) . . ?
Mn4 Mn1 Mn2 55.61(2) . . ?
O3 Mn2 O4 81.21(11) . . ?
O3 Mn2 O14 170.23(13) . . ?
O4 Mn2 O14 94.04(12) . . ?
O3 Mn2 O9 91.58(12) . . ?
O4 Mn2 O9 166.51(13) . . ?
O14 Mn2 O9 91.29(12) . . ?
O3 Mn2 O25 96.26(12) . . ?
O4 Mn2 O25 95.78(12) . . ?
O14 Mn2 O25 92.71(12) . . ?
O9 Mn2 O25 96.33(13) . . ?
O3 Mn2 O1 82.02(11) . . ?
O4 Mn2 O1 76.88(11) . . ?
O14 Mn2 O1 88.59(12) . . ?
O9 Mn2 O1 90.90(12) . . ?
O25 Mn2 O1 172.62(11) . . ?
O3 Mn2 Mn4 42.01(8) . . ?
O4 Mn2 Mn4 41.37(8) . . ?
O14 Mn2 Mn4 134.99(9) . . ?
O9 Mn2 Mn4 133.45(9) . . ?
O25 Mn2 Mn4 87.55(8) . . ?
O1 Mn2 Mn4 86.40(7) . . ?
O3 Mn2 Mn3 86.01(9) . . ?
O4 Mn2 Mn3 37.85(8) . . ?
O14 Mn2 Mn3 85.03(9) . . ?
O9 Mn2 Mn3 130.75(10) . . ?
O25 Mn2 Mn3 132.85(9) . . ?
O1 Mn2 Mn3 40.02(7) . . ?
Mn4 Mn2 Mn3 63.29(2) . . ?
O3 Mn2 Mn1 35.29(9) . . ?
O4 Mn2 Mn1 84.11(8) . . ?
O14 Mn2 Mn1 136.06(9) . . ?
O9 Mn2 Mn1 83.46(9) . . ?
O25 Mn2 Mn1 131.21(9) . . ?
O1 Mn2 Mn1 48.12(7) . . ?
Mn4 Mn2 Mn1 60.79(2) . . ?
Mn3 Mn2 Mn1 66.92(2) . . ?
O4 Mn3 O18 89.87(12) . . ?
O4 Mn3 O1 87.08(12) . . ?
O18 Mn3 O1 166.80(12) . . ?
O4 Mn3 O29 174.73(13) . . ?
O18 Mn3 O29 91.04(13) . . ?
O1 Mn3 O29 90.87(13) . . ?
O4 Mn3 O13 89.32(12) . . ?
O18 Mn3 O13 99.69(12) . . ?
O1 Mn3 O13 93.12(11) . . ?
O29 Mn3 O13 95.64(13) . . ?
O4 Mn3 O2 82.01(11) . . ?
O18 Mn3 O2 91.51(11) . . ?
O1 Mn3 O2 75.34(11) . . ?
O29 Mn3 O2 92.78(12) . . ?
O13 Mn3 O2 165.83(11) . . ?
O4 Mn3 Mn2 38.54(8) . . ?
O18 Mn3 Mn2 128.40(10) . . ?
O1 Mn3 Mn2 49.71(9) . . ?
O29 Mn3 Mn2 140.26(10) . . ?
O13 Mn3 Mn2 83.47(8) . . ?
O2 Mn3 Mn2 82.77(7) . . ?
O4 Mn3 Mn4 35.98(8) . . ?
O18 Mn3 Mn4 82.88(9) . . ?
O1 Mn3 Mn4 87.13(9) . . ?
O29 Mn3 Mn4 139.09(10) . . ?
O13 Mn3 Mn4 125.26(9) . . ?
O2 Mn3 Mn4 47.30(7) . . ?
Mn2 Mn3 Mn4 56.13(2) . . ?
O4 Mn4 O3 80.84(11) . . ?
O4 Mn4 O22 170.99(12) . . ?
O3 Mn4 O22 94.59(12) . . ?
O4 Mn4 O17 92.37(12) . . ?
O3 Mn4 O17 163.91(13) . . ?
O22 Mn4 O17 90.03(12) . . ?
O4 Mn4 O26 93.39(12) . . ?
O3 Mn4 O26 94.74(12) . . ?
O22 Mn4 O26 94.73(12) . . ?
O17 Mn4 O26 100.24(12) . . ?
O4 Mn4 O2 83.60(11) . . ?
O3 Mn4 O2 76.53(11) . . ?
O22 Mn4 O2 87.80(11) . . ?
O17 Mn4 O2 88.27(11) . . ?
O26 Mn4 O2 171.10(11) . . ?
O4 Mn4 Mn2 41.90(8) . . ?
O3 Mn4 Mn2 41.09(8) . . ?
O22 Mn4 Mn2 135.16(9) . . ?
O17 Mn4 Mn2 134.26(9) . . ?
O26 Mn4 Mn2 85.03(8) . . ?
O2 Mn4 Mn2 87.16(7) . . ?
O4 Mn4 Mn1 86.70(8) . . ?
O3 Mn4 Mn1 37.60(8) . . ?
O22 Mn4 Mn1 84.99(9) . . ?
O17 Mn4 Mn1 128.00(9) . . ?
O26 Mn4 Mn1 131.74(8) . . ?
O2 Mn4 Mn1 39.91(7) . . ?
Mn2 Mn4 Mn1 63.60(2) . . ?
O4 Mn4 Mn3 35.78(8) . . ?
O3 Mn4 Mn3 83.28(9) . . ?
O22 Mn4 Mn3 136.30(9) . . ?
O17 Mn4 Mn3 82.74(9) . . ?
O26 Mn4 Mn3 128.97(8) . . ?
O2 Mn4 Mn3 49.12(7) . . ?
Mn2 Mn4 Mn3 60.58(2) . . ?
Mn1 Mn4 Mn3 66.97(2) . . ?
C85 O1 Mn3 124.7(3) . . ?
C85 O1 Mn2 120.4(3) . . ?
Mn3 O1 Mn2 90.26(11) . . ?
C85 O1 Mn1 121.9(2) . . ?
Mn3 O1 Mn1 104.36(12) . . ?
Mn2 O1 Mn1 84.65(10) . . ?
C86 O2 Mn1 123.1(3) . . ?
C86 O2 Mn4 121.5(3) . . ?
Mn1 O2 Mn4 91.32(11) . . ?
C86 O2 Mn3 123.7(3) . . ?
Mn1 O2 Mn3 103.27(12) . . ?
Mn4 O2 Mn3 83.58(9) . . ?
Mn2 O3 Mn1 109.65(14) . . ?
Mn2 O3 Mn4 96.90(12) . . ?
Mn1 O3 Mn4 104.25(13) . . ?
Mn3 O4 Mn4 108.24(13) . . ?
Mn3 O4 Mn2 103.61(13) . . ?
Mn4 O4 Mn2 96.73(12) . . ?
P1 O6 Mn1 143.1(2) . . ?
C3 O7 C7 117.6(6) . . ?
C10 O8 C14 117.2(5) . . ?
P2 O9 Mn2 126.16(17) . . ?
P2 O10 Mn1 129.22(18) . . ?
C21 O11 C17 116.6(6) . . ?
C24 O12 C28 116.4(4) . . ?
P3 O13 Mn3 124.61(17) . . ?
P3 O14 Mn2 129.02(17) . . ?
C31 O15 C35 117.5(5) . . ?
C38 O16 C42 116.3(5) . . ?
P4 O17 Mn4 124.80(17) . . ?
P4 O18 Mn3 127.19(18) . . ?
C45 O19 C49 115.8(4) . . ?
C52 O20 C56 116.9(4) . . ?
P5 O21 Mn1 125.16(16) . . ?
P5 O22 Mn4 128.98(17) . . ?
C59 O23 C63 117.3(4) . . ?
C66 O24 C70 116.4(4) . . ?
P6 O25 Mn2 124.47(17) . . ?
P6 O26 Mn4 125.95(17) . . ?
C73 O27 C77 113.4(5) . . ?
C80 O28 C84 117.2(4) . . ?
C88 O29 Mn3 126.0(3) . . ?
O5 P1 O6 118.51(19) . . ?
O5 P1 C13 108.5(2) . . ?
O6 P1 C13 107.3(2) . . ?
O5 P1 C6 108.9(2) . . ?
O6 P1 C6 106.5(2) . . ?
C13 P1 C6 106.6(2) . . ?
O10 P2 O9 116.02(17) . . ?
O10 P2 C20 108.5(2) . . ?
O9 P2 C20 106.34(19) . . ?
O10 P2 C27 107.93(19) . . ?
O9 P2 C27 109.87(19) . . ?
C20 P2 C27 107.9(2) . . ?
O13 P3 O14 117.04(16) . . ?
O13 P3 C41 107.1(2) . . ?
O14 P3 C41 107.0(2) . . ?
O13 P3 C34 110.18(19) . . ?
O14 P3 C34 107.5(2) . . ?
C41 P3 C34 107.6(2) . . ?
O17 P4 O18 116.13(17) . . ?
O17 P4 C55 108.64(19) . . ?
O18 P4 C55 109.63(19) . . ?
O17 P4 C48 107.50(19) . . ?
O18 P4 C48 106.3(2) . . ?
C55 P4 C48 108.4(2) . . ?
O21 P5 O22 116.28(16) . . ?
O21 P5 C69 108.44(19) . . ?
O22 P5 C69 107.52(18) . . ?
O21 P5 C62 112.39(18) . . ?
O22 P5 C62 105.57(18) . . ?
C69 P5 C62 106.08(19) . . ?
O26 P6 O25 116.98(17) . . ?
O26 P6 C76 110.98(18) . . ?
O25 P6 C76 106.44(19) . . ?
O26 P6 C83 108.49(19) . . ?
O25 P6 C83 108.98(19) . . ?
C76 P6 C83 104.2(2) . . ?
C6 C1 C2 119.8(5) . . ?
C3 C2 C1 119.8(6) . . ?
O7 C3 C4 123.9(5) . . ?
O7 C3 C2 115.8(6) . . ?
C4 C3 C2 120.4(5) . . ?
C3 C4 C5 120.2(5) . . ?
C4 C5 C6 120.2(5) . . ?
C1 C6 C5 119.6(5) . . ?
C1 C6 P1 121.1(4) . . ?
C5 C6 P1 119.3(4) . . ?
C13 C8 C9 120.8(5) . . ?
C10 C9 C8 118.5(5) . . ?
O8 C10 C11 124.1(6) . . ?
O8 C10 C9 114.1(6) . . ?
C11 C10 C9 121.8(5) . . ?
C10 C11 C12 118.8(6) . . ?
C13 C12 C11 121.0(5) . . ?
C12 C13 C8 119.0(5) . . ?
C12 C13 P1 121.2(4) . . ?
C8 C13 P1 119.7(4) . . ?
C16 C15 C20 121.4(6) . . ?
C15 C16 C17 119.7(6) . . ?
O11 C17 C18 125.8(6) . . ?
O11 C17 C16 114.0(6) . . ?
C18 C17 C16 120.2(5) . . ?
C17 C18 C19 119.3(5) . . ?
C20 C19 C18 121.5(5) . . ?
C19 C20 C15 117.9(4) . . ?
C19 C20 P2 121.3(3) . . ?
C15 C20 P2 120.8(4) . . ?
C23 C22 C27 122.1(4) . . ?
C24 C23 C22 119.3(5) . . ?
O12 C24 C23 125.1(5) . . ?
O12 C24 C25 114.4(4) . . ?
C23 C24 C25 120.5(5) . . ?
C26 C25 C24 119.3(4) . . ?
C25 C26 C27 121.2(4) . . ?
C22 C27 C26 117.6(4) . . ?
C22 C27 P2 121.2(3) . . ?
C26 C27 P2 121.2(3) . . ?
C30 C29 C34 120.1(5) . . ?
C31 C30 C29 120.1(5) . . ?
C30 C31 C32 120.7(5) . . ?
C30 C31 O15 115.9(5) . . ?
C32 C31 O15 123.4(5) . . ?
C31 C32 C33 119.1(5) . . ?
C34 C33 C32 120.9(5) . . ?
C33 C34 C29 119.1(4) . . ?
C33 C34 P3 120.9(4) . . ?
C29 C34 P3 120.0(4) . . ?
C37 C36 C41 121.4(6) . . ?
C36 C37 C38 120.2(5) . . ?
C39 C38 O16 124.6(5) . . ?
C39 C38 C37 119.7(5) . . ?
O16 C38 C37 115.7(5) . . ?
C38 C39 C40 119.3(5) . . ?
C41 C40 C39 121.9(5) . . ?
C40 C41 C36 117.4(4) . . ?
C40 C41 P3 119.9(3) . . ?
C36 C41 P3 122.7(4) . . ?
C48 C43 C44 120.9(4) . . ?
C45 C44 C43 120.0(4) . . ?
O19 C45 C44 125.3(4) . . ?
O19 C45 C46 114.8(4) . . ?
C44 C45 C46 119.9(4) . . ?
C47 C46 C45 119.9(4) . . ?
C46 C47 C48 120.5(4) . . ?
C43 C48 C47 118.8(4) . . ?
C43 C48 P4 120.8(3) . . ?
C47 C48 P4 120.4(3) . . ?
C55 C50 C51 120.7(4) . . ?
C50 C51 C52 119.3(4) . . ?
O20 C52 C53 124.3(4) . . ?
O20 C52 C51 115.4(4) . . ?
C53 C52 C51 120.4(4) . . ?
C52 C53 C54 120.1(4) . . ?
C55 C54 C53 119.5(4) . . ?
C50 C55 C54 120.0(4) . . ?
C50 C55 P4 119.4(3) . . ?
C54 C55 P4 120.3(4) . . ?
C58 C57 C62 120.7(4) . . ?
C57 C58 C59 120.1(4) . . ?
O23 C59 C60 125.0(4) . . ?
O23 C59 C58 115.6(4) . . ?
C60 C59 C58 119.4(4) . . ?
C61 C60 C59 120.2(4) . . ?
C60 C61 C62 121.0(4) . . ?
C61 C62 C57 118.6(4) . . ?
C61 C62 P5 120.8(3) . . ?
C57 C62 P5 120.6(3) . . ?
C65 C64 C69 120.4(5) . . ?
C64 C65 C66 120.4(5) . . ?
O24 C66 C67 124.5(4) . . ?
O24 C66 C65 115.6(4) . . ?
C67 C66 C65 119.9(4) . . ?
C66 C67 C68 119.5(4) . . ?
C69 C68 C67 121.1(4) . . ?
C68 C69 C64 118.7(4) . . ?
C68 C69 P5 119.5(3) . . ?
C64 C69 P5 121.8(4) . . ?
C72 C71 C76 120.6(5) . . ?
C71 C72 C73 119.6(5) . . ?
O27 C73 C72 117.5(5) . . ?
O27 C73 C74 122.0(5) . . ?
C72 C73 C74 120.5(5) . . ?
C75 C74 C73 118.8(5) . . ?
C74 C75 C76 121.9(5) . . ?
C75 C76 C71 118.6(4) . . ?
C75 C76 P6 119.5(4) . . ?
C71 C76 P6 121.8(4) . . ?
C79 C78 C83 121.2(5) . . ?
C80 C79 C78 119.6(5) . . ?
O28 C80 C79 124.0(5) . . ?
O28 C80 C81 116.1(4) . . ?
C79 C80 C81 119.9(4) . . ?
C82 C81 C80 120.2(4) . . ?
C81 C82 C83 120.7(4) . . ?
C82 C83 C78 118.3(4) . . ?
C82 C83 P6 120.0(3) . . ?
C78 C83 P6 121.5(3) . . ?

loop_
_geom_bond_atom_site_label_1
_geom_bond_atom_site_label_2
_geom_bond_distance
_geom_bond_site_symmetry_2
_geom_bond_publ_flag
Mn1 O3 1.903(3) . ?
Mn1 O6 1.910(3) . ?
Mn1 O2 1.940(3) . ?
Mn1 O10 1.944(3) . ?
Mn1 O21 2.137(3) . ?
Mn1 O1 2.320(3) . ?
Mn1 Mn4 3.0230(10) . ?
Mn1 Mn2 3.1023(10) . ?
Mn2 O3 1.892(3) . ?
Mn2 O4 1.922(3) . ?
Mn2 O14 1.950(3) . ?
Mn2 O9 1.955(3) . ?
Mn2 O25 2.080(3) . ?
Mn2 O1 2.287(3) . ?
Mn2 Mn4 2.8580(9) . ?
Mn2 Mn3 2.9981(10) . ?
Mn3 O4 1.893(3) . ?
Mn3 O18 1.926(3) . ?
Mn3 O1 1.928(3) . ?
Mn3 O29 1.955(3) . ?
Mn3 O13 2.106(3) . ?
Mn3 O2 2.339(3) . ?
Mn3 Mn4 3.0748(10) . ?
Mn4 O4 1.902(3) . ?
Mn4 O3 1.927(3) . ?
Mn4 O22 1.927(3) . ?
Mn4 O17 1.956(3) . ?
Mn4 O26 2.111(3) . ?
Mn4 O2 2.274(3) . ?
O1 C85 1.439(5) . ?
O2 C86 1.429(5) . ?
O5 P1 1.495(4) . ?
O6 P1 1.520(3) . ?
O7 C3 1.359(7) . ?
O7 C7 1.459(9) . ?
O8 C10 1.373(6) . ?
O8 C14 1.440(9) . ?
O9 P2 1.528(3) . ?
O10 P2 1.524(3) . ?
O11 C21 1.373(9) . ?
O11 C17 1.376(7) . ?
O12 C24 1.369(6) . ?
O12 C28 1.446(7) . ?
O13 P3 1.520(3) . ?
O14 P3 1.532(3) . ?
O15 C31 1.386(6) . ?
O15 C35 1.424(8) . ?
O16 C38 1.373(6) . ?
O16 C42 1.417(8) . ?
O17 P4 1.526(3) . ?
O18 P4 1.531(3) . ?
O19 C45 1.364(6) . ?
O19 C49 1.437(6) . ?
O20 C52 1.376(6) . ?
O20 C56 1.433(6) . ?
O21 P5 1.510(3) . ?
O22 P5 1.533(3) . ?
O23 C59 1.368(5) . ?
O23 C63 1.425(6) . ?
O24 C66 1.365(5) . ?
O24 C70 1.437(6) . ?
O25 P6 1.518(3) . ?
O26 P6 1.516(3) . ?
O27 C73 1.364(6) . ?
O27 C77 1.481(9) . ?
O28 C80 1.371(6) . ?
O28 C84 1.433(7) . ?
O29 C88 1.442(6) . ?
P1 C13 1.787(5) . ?
P1 C6 1.797(5) . ?
P2 C20 1.791(4) . ?
P2 C27 1.794(4) . ?
P3 C41 1.794(4) . ?
P3 C34 1.795(5) . ?
P4 C55 1.787(5) . ?
P4 C48 1.796(4) . ?
P5 C69 1.794(4) . ?
P5 C62 1.797(4) . ?
P6 C76 1.801(5) . ?
P6 C83 1.805(5) . ?
C1 C6 1.390(7) . ?
C1 C2 1.404(8) . ?
C2 C3 1.393(8) . ?
C3 C4 1.373(8) . ?
C4 C5 1.390(7) . ?
C5 C6 1.397(7) . ?
C8 C13 1.391(7) . ?
C8 C9 1.398(7) . ?
C9 C10 1.380(9) . ?
C10 C11 1.378(9) . ?
C11 C12 1.393(7) . ?
C12 C13 1.381(7) . ?
C15 C16 1.374(8) . ?
C15 C20 1.391(7) . ?
C16 C17 1.380(9) . ?
C17 C18 1.378(8) . ?
C18 C19 1.387(7) . ?
C19 C20 1.376(6) . ?
C22 C23 1.381(7) . ?
C22 C27 1.384(6) . ?
C23 C24 1.372(7) . ?
C24 C25 1.391(7) . ?
C25 C26 1.386(7) . ?
C26 C27 1.395(6) . ?
C29 C30 1.387(7) . ?
C29 C34 1.398(6) . ?
C30 C31 1.374(8) . ?
C31 C32 1.379(8) . ?
C32 C33 1.398(7) . ?
C33 C34 1.376(7) . ?
C36 C37 1.376(8) . ?
C36 C41 1.382(7) . ?
C37 C38 1.380(9) . ?
C38 C39 1.368(7) . ?
C39 C40 1.392(7) . ?
C40 C41 1.379(7) . ?
C43 C48 1.387(6) . ?
C43 C44 1.396(6) . ?
C44 C45 1.366(7) . ?
C45 C46 1.404(7) . ?
C46 C47 1.384(6) . ?
C47 C48 1.395(6) . ?
C50 C55 1.380(6) . ?
C50 C51 1.385(7) . ?
C51 C52 1.386(7) . ?
C52 C53 1.382(7) . ?
C53 C54 1.391(7) . ?
C54 C55 1.388(6) . ?
C57 C58 1.372(7) . ?
C57 C62 1.407(6) . ?
C58 C59 1.397(6) . ?
C59 C60 1.391(6) . ?
C60 C61 1.377(6) . ?
C61 C62 1.385(6) . ?
C64 C65 1.380(7) . ?
C64 C69 1.388(6) . ?
C65 C66 1.388(7) . ?
C66 C67 1.375(7) . ?
C67 C68 1.393(6) . ?
C68 C69 1.387(6) . ?
C71 C72 1.386(7) . ?
C71 C76 1.393(6) . ?
C72 C73 1.386(8) . ?
C73 C74 1.392(8) . ?
C74 C75 1.377(7) . ?
C75 C76 1.381(6) . ?
C78 C79 1.381(7) . ?
C78 C83 1.394(6) . ?
C79 C80 1.381(7) . ?
C80 C81 1.383(7) . ?
C81 C82 1.381(7) . ?
C82 C83 1.385(6) . ?

loop_
_geom_hbond_atom_site_label_D
_geom_hbond_atom_site_label_H
_geom_hbond_atom_site_label_A
_geom_hbond_distance_DH
_geom_hbond_distance_HA
_geom_hbond_distance_DA
_geom_hbond_angle_DHA
_geom_hbond_site_symmetry_A
O29 H1 O5 0.79(5) 1.68(5) 2.456(5) 168(5) .

loop_
_geom_torsion_atom_site_label_1
_geom_torsion_atom_site_label_2
_geom_torsion_atom_site_label_3
_geom_torsion_atom_site_label_4
_geom_torsion
_geom_torsion_site_symmetry_1
_geom_torsion_site_symmetry_2
_geom_torsion_site_symmetry_3
_geom_torsion_site_symmetry_4
_geom_torsion_publ_flag
O6 Mn1 Mn2 O3 -179.7(2) . . . . ?
O2 Mn1 Mn2 O3 87.36(16) . . . . ?
O10 Mn1 Mn2 O3 -101.89(17) . . . . ?
O21 Mn1 Mn2 O3 -5.76(16) . . . . ?
O1 Mn1 Mn2 O3 160.74(17) . . . . ?
Mn4 Mn1 Mn2 O3 46.88(14) . . . . ?
O3 Mn1 Mn2 O4 -83.10(16) . . . . ?
O6 Mn1 Mn2 O4 97.20(19) . . . . ?
O2 Mn1 Mn2 O4 4.26(12) . . . . ?
O10 Mn1 Mn2 O4 175.00(12) . . . . ?
O21 Mn1 Mn2 O4 -88.86(12) . . . . ?
O1 Mn1 Mn2 O4 77.64(13) . . . . ?
Mn4 Mn1 Mn2 O4 -36.23(8) . . . . ?
O3 Mn1 Mn2 O14 -172.82(19) . . . . ?
O6 Mn1 Mn2 O14 7.5(2) . . . . ?
O2 Mn1 Mn2 O14 -85.46(15) . . . . ?
O10 Mn1 Mn2 O14 85.29(16) . . . . ?
O21 Mn1 Mn2 O14 -178.58(15) . . . . ?
O1 Mn1 Mn2 O14 -12.08(16) . . . . ?
Mn4 Mn1 Mn2 O14 -125.95(13) . . . . ?
O3 Mn1 Mn2 O9 102.13(17) . . . . ?
O6 Mn1 Mn2 O9 -77.57(19) . . . . ?
O2 Mn1 Mn2 O9 -170.51(13) . . . . ?
O10 Mn1 Mn2 O9 0.24(13) . . . . ?
O21 Mn1 Mn2 O9 96.37(13) . . . . ?
O1 Mn1 Mn2 O9 -97.13(13) . . . . ?
Mn4 Mn1 Mn2 O9 149.01(10) . . . . ?
O3 Mn1 Mn2 O25 9.43(18) . . . . ?
O6 Mn1 Mn2 O25 -170.3(2) . . . . ?
O2 Mn1 Mn2 O25 96.79(14) . . . . ?
O10 Mn1 Mn2 O25 -92.46(14) . . . . ?
O21 Mn1 Mn2 O25 3.67(15) . . . . ?
O1 Mn1 Mn2 O25 170.17(15) . . . . ?
Mn4 Mn1 Mn2 O25 56.30(11) . . . . ?
O3 Mn1 Mn2 O1 -160.74(17) . . . . ?
O6 Mn1 Mn2 O1 19.56(19) . . . . ?
O2 Mn1 Mn2 O1 -73.38(13) . . . . ?
O10 Mn1 Mn2 O1 97.36(13) . . . . ?
O21 Mn1 Mn2 O1 -166.50(13) . . . . ?
Mn4 Mn1 Mn2 O1 -113.87(10) . . . . ?
O3 Mn1 Mn2 Mn4 -46.88(14) . . . . ?
O6 Mn1 Mn2 Mn4 133.42(17) . . . . ?
O2 Mn1 Mn2 Mn4 40.49(9) . . . . ?
O10 Mn1 Mn2 Mn4 -148.77(9) . . . . ?
O21 Mn1 Mn2 Mn4 -52.63(9) . . . . ?
O1 Mn1 Mn2 Mn4 113.87(10) . . . . ?
O3 Mn1 Mn2 Mn3 -118.12(14) . . . . ?
O6 Mn1 Mn2 Mn3 62.17(17) . . . . ?
O2 Mn1 Mn2 Mn3 -30.76(9) . . . . ?
O10 Mn1 Mn2 Mn3 139.98(9) . . . . ?
O21 Mn1 Mn2 Mn3 -123.88(9) . . . . ?
O1 Mn1 Mn2 Mn3 42.62(9) . . . . ?
Mn4 Mn1 Mn2 Mn3 -71.25(3) . . . . ?
O3 Mn2 Mn3 O4 80.80(15) . . . . ?
O14 Mn2 Mn3 O4 -103.13(16) . . . . ?
O9 Mn2 Mn3 O4 169.45(17) . . . . ?
O25 Mn2 Mn3 O4 -14.04(17) . . . . ?
O1 Mn2 Mn3 O4 163.13(17) . . . . ?
Mn4 Mn2 Mn3 O4 43.81(13) . . . . ?
Mn1 Mn2 Mn3 O4 111.51(13) . . . . ?
O3 Mn2 Mn3 O18 80.74(14) . . . . ?
O4 Mn2 Mn3 O18 -0.06(17) . . . . ?
O14 Mn2 Mn3 O18 -103.19(14) . . . . ?
O9 Mn2 Mn3 O18 169.39(16) . . . . ?
O25 Mn2 Mn3 O18 -14.10(17) . . . . ?
O1 Mn2 Mn3 O18 163.07(16) . . . . ?
Mn4 Mn2 Mn3 O18 43.75(11) . . . . ?
Mn1 Mn2 Mn3 O18 111.45(12) . . . . ?
O3 Mn2 Mn3 O1 -82.34(14) . . . . ?
O4 Mn2 Mn3 O1 -163.13(17) . . . . ?
O14 Mn2 Mn3 O1 93.74(14) . . . . ?
O9 Mn2 Mn3 O1 6.32(16) . . . . ?
O25 Mn2 Mn3 O1 -177.18(16) . . . . ?
Mn4 Mn2 Mn3 O1 -119.33(11) . . . . ?
Mn1 Mn2 Mn3 O1 -51.62(11) . . . . ?
O3 Mn2 Mn3 O29 -91.07(17) . . . . ?
O4 Mn2 Mn3 O29 -171.9(2) . . . . ?
O14 Mn2 Mn3 O29 85.00(17) . . . . ?
O9 Mn2 Mn3 O29 -2.42(19) . . . . ?
O25 Mn2 Mn3 O29 174.08(18) . . . . ?
O1 Mn2 Mn3 O29 -8.74(18) . . . . ?
Mn4 Mn2 Mn3 O29 -128.06(15) . . . . ?
Mn1 Mn2 Mn3 O29 -60.36(15) . . . . ?
O3 Mn2 Mn3 O13 177.95(12) . . . . ?
O4 Mn2 Mn3 O13 97.15(15) . . . . ?
O14 Mn2 Mn3 O13 -5.98(12) . . . . ?
O9 Mn2 Mn3 O13 -93.40(14) . . . . ?
O25 Mn2 Mn3 O13 83.11(14) . . . . ?
O1 Mn2 Mn3 O13 -99.72(14) . . . . ?
Mn4 Mn2 Mn3 O13 140.96(8) . . . . ?
Mn1 Mn2 Mn3 O13 -151.34(8) . . . . ?
O3 Mn2 Mn3 O2 -5.44(11) . . . . ?
O4 Mn2 Mn3 O2 -86.24(15) . . . . ?
O14 Mn2 Mn3 O2 170.63(11) . . . . ?
O9 Mn2 Mn3 O2 83.21(13) . . . . ?
O25 Mn2 Mn3 O2 -100.29(14) . . . . ?
O1 Mn2 Mn3 O2 76.89(13) . . . . ?
Mn4 Mn2 Mn3 O2 -42.43(7) . . . . ?
Mn1 Mn2 Mn3 O2 25.27(7) . . . . ?
O3 Mn2 Mn3 Mn4 36.99(8) . . . . ?
O4 Mn2 Mn3 Mn4 -43.81(13) . . . . ?
O14 Mn2 Mn3 Mn4 -146.94(9) . . . . ?
O9 Mn2 Mn3 Mn4 125.64(12) . . . . ?
O25 Mn2 Mn3 Mn4 -57.85(12) . . . . ?
O1 Mn2 Mn3 Mn4 119.33(11) . . . . ?
Mn1 Mn2 Mn3 Mn4 67.70(2) . . . . ?
O3 Mn2 Mn4 O4 -156.24(18) . . . . ?
O14 Mn2 Mn4 O4 10.22(18) . . . . ?
O9 Mn2 Mn4 O4 -162.00(19) . . . . ?
O25 Mn2 Mn4 O4 101.60(15) . . . . ?
O1 Mn2 Mn4 O4 -74.17(14) . . . . ?
Mn3 Mn2 Mn4 O4 -39.99(13) . . . . ?
Mn1 Mn2 Mn4 O4 -117.19(13) . . . . ?
O4 Mn2 Mn4 O3 156.24(18) . . . . ?
O14 Mn2 Mn4 O3 166.47(18) . . . . ?
O9 Mn2 Mn4 O3 -5.75(18) . . . . ?
O25 Mn2 Mn4 O3 -102.16(15) . . . . ?
O1 Mn2 Mn4 O3 82.07(15) . . . . ?
Mn3 Mn2 Mn4 O3 116.25(13) . . . . ?
Mn1 Mn2 Mn4 O3 39.05(13) . . . . ?
O3 Mn2 Mn4 O22 11.34(18) . . . . ?
O4 Mn2 Mn4 O22 167.58(18) . . . . ?
O14 Mn2 Mn4 O22 177.81(18) . . . . ?
O9 Mn2 Mn4 O22 5.59(19) . . . . ?
O25 Mn2 Mn4 O22 -90.82(15) . . . . ?
O1 Mn2 Mn4 O22 93.41(15) . . . . ?
Mn3 Mn2 Mn4 O22 127.59(13) . . . . ?
Mn1 Mn2 Mn4 O22 50.39(13) . . . . ?
O3 Mn2 Mn4 O17 -157.48(18) . . . . ?
O4 Mn2 Mn4 O17 -1.23(18) . . . . ?
O14 Mn2 Mn4 O17 8.99(19) . . . . ?
O9 Mn2 Mn4 O17 -163.23(18) . . . . ?
O25 Mn2 Mn4 O17 100.37(15) . . . . ?
O1 Mn2 Mn4 O17 -75.40(15) . . . . ?
Mn3 Mn2 Mn4 O17 -41.22(13) . . . . ?
Mn1 Mn2 Mn4 O17 -118.42(13) . . . . ?
O3 Mn2 Mn4 O26 103.06(15) . . . . ?
O4 Mn2 Mn4 O26 -100.70(15) . . . . ?
O14 Mn2 Mn4 O26 -90.48(15) . . . . ?
O9 Mn2 Mn4 O26 97.30(16) . . . . ?
O25 Mn2 Mn4 O26 0.90(12) . . . . ?
O1 Mn2 Mn4 O26 -174.87(11) . . . . ?
Mn3 Mn2 Mn4 O26 -140.69(8) . . . . ?
Mn1 Mn2 Mn4 O26 142.11(8) . . . . ?
O3 Mn2 Mn4 O2 -72.67(15) . . . . ?
O4 Mn2 Mn4 O2 83.57(15) . . . . ?
O14 Mn2 Mn4 O2 93.80(15) . . . . ?
O9 Mn2 Mn4 O2 -78.42(15) . . . . ?
O25 Mn2 Mn4 O2 -174.83(11) . . . . ?
O1 Mn2 Mn4 O2 9.40(10) . . . . ?
Mn3 Mn2 Mn4 O2 43.58(7) . . . . ?
Mn1 Mn2 Mn4 O2 -33.62(7) . . . . ?
O3 Mn2 Mn4 Mn1 -39.05(13) . . . . ?
O4 Mn2 Mn4 Mn1 117.19(13) . . . . ?
O14 Mn2 Mn4 Mn1 127.42(13) . . . . ?
O9 Mn2 Mn4 Mn1 -44.80(14) . . . . ?
O25 Mn2 Mn4 Mn1 -141.21(9) . . . . ?
O1 Mn2 Mn4 Mn1 43.02(7) . . . . ?
Mn3 Mn2 Mn4 Mn1 77.20(3) . . . . ?
O3 Mn2 Mn4 Mn3 -116.25(13) . . . . ?
O4 Mn2 Mn4 Mn3 39.99(13) . . . . ?
O14 Mn2 Mn4 Mn3 50.21(13) . . . . ?
O9 Mn2 Mn4 Mn3 -122.00(14) . . . . ?
O25 Mn2 Mn4 Mn3 141.59(9) . . . . ?
O1 Mn2 Mn4 Mn3 -34.18(7) . . . . ?
Mn1 Mn2 Mn4 Mn3 -77.20(3) . . . . ?
O3 Mn1 Mn4 O4 79.25(16) . . . . ?
O6 Mn1 Mn4 O4 -98.08(18) . . . . ?
O2 Mn1 Mn4 O4 -83.96(14) . . . . ?
O10 Mn1 Mn4 O4 76.97(14) . . . . ?
O21 Mn1 Mn4 O4 172.84(12) . . . . ?
O1 Mn1 Mn4 O4 -6.16(11) . . . . ?
Mn2 Mn1 Mn4 O4 36.51(8) . . . . ?
O6 Mn1 Mn4 O3 -177.3(2) . . . . ?
O2 Mn1 Mn4 O3 -163.21(17) . . . . ?
O10 Mn1 Mn4 O3 -2.28(17) . . . . ?
O21 Mn1 Mn4 O3 93.58(15) . . . . ?
O1 Mn1 Mn4 O3 -85.41(15) . . . . ?
Mn2 Mn1 Mn4 O3 -42.74(13) . . . . ?
O3 Mn1 Mn4 O22 -104.21(16) . . . . ?
O6 Mn1 Mn4 O22 78.45(18) . . . . ?
O2 Mn1 Mn4 O22 92.57(14) . . . . ?
O10 Mn1 Mn4 O22 -106.50(14) . . . . ?
O21 Mn1 Mn4 O22 -10.63(12) . . . . ?
O1 Mn1 Mn4 O22 170.38(11) . . . . ?
Mn2 Mn1 Mn4 O22 -146.95(9) . . . . ?
O3 Mn1 Mn4 O17 169.68(17) . . . . ?
O6 Mn1 Mn4 O17 -7.7(2) . . . . ?
O2 Mn1 Mn4 O17 6.47(15) . . . . ?
O10 Mn1 Mn4 O17 167.40(15) . . . . ?
O21 Mn1 Mn4 O17 -96.73(14) . . . . ?
O1 Mn1 Mn4 O17 84.27(13) . . . . ?
Mn2 Mn1 Mn4 O17 126.94(11) . . . . ?
O3 Mn1 Mn4 O26 -12.34(17) . . . . ?
O6 Mn1 Mn4 O26 170.32(19) . . . . ?
O2 Mn1 Mn4 O26 -175.55(16) . . . . ?
O10 Mn1 Mn4 O26 -14.62(16) . . . . ?
O21 Mn1 Mn4 O26 81.24(14) . . . . ?
O1 Mn1 Mn4 O26 -97.75(13) . . . . ?
Mn2 Mn1 Mn4 O26 -55.08(11) . . . . ?
O3 Mn1 Mn4 O2 163.21(17) . . . . ?
O6 Mn1 Mn4 O2 -14.12(19) . . . . ?
O10 Mn1 Mn4 O2 160.93(16) . . . . ?
O21 Mn1 Mn4 O2 -103.20(14) . . . . ?
O1 Mn1 Mn4 O2 77.80(13) . . . . ?
Mn2 Mn1 Mn4 O2 120.47(11) . . . . ?
O3 Mn1 Mn4 Mn2 42.74(13) . . . . ?
O6 Mn1 Mn4 Mn2 -134.59(16) . . . . ?
O2 Mn1 Mn4 Mn2 -120.47(11) . . . . ?
O10 Mn1 Mn4 Mn2 40.46(11) . . . . ?
O21 Mn1 Mn4 Mn2 136.32(8) . . . . ?
O1 Mn1 Mn4 Mn2 -42.67(8) . . . . ?
O3 Mn1 Mn4 Mn3 110.10(13) . . . . ?
O6 Mn1 Mn4 Mn3 -67.23(16) . . . . ?
O2 Mn1 Mn4 Mn3 -53.11(11) . . . . ?
O10 Mn1 Mn4 Mn3 107.82(11) . . . . ?
O21 Mn1 Mn4 Mn3 -156.32(8) . . . . ?
O1 Mn1 Mn4 Mn3 24.69(7) . . . . ?
Mn2 Mn1 Mn4 Mn3 67.36(2) . . . . ?
O18 Mn3 Mn4 O4 -99.67(16) . . . . ?
O1 Mn3 Mn4 O4 88.98(16) . . . . ?
O29 Mn3 Mn4 O4 177.0(2) . . . . ?
O13 Mn3 Mn4 O4 -2.80(16) . . . . ?
O2 Mn3 Mn4 O4 161.62(16) . . . . ?
Mn2 Mn3 Mn4 O4 47.23(14) . . . . ?
O4 Mn3 Mn4 O3 -83.64(16) . . . . ?
O18 Mn3 Mn4 O3 176.69(12) . . . . ?
O1 Mn3 Mn4 O3 5.34(12) . . . . ?
O29 Mn3 Mn4 O3 93.36(17) . . . . ?
O13 Mn3 Mn4 O3 -86.44(13) . . . . ?
O2 Mn3 Mn4 O3 77.98(12) . . . . ?
Mn2 Mn3 Mn4 O3 -36.41(8) . . . . ?
O4 Mn3 Mn4 O22 -173.26(18) . . . . ?
O18 Mn3 Mn4 O22 87.07(15) . . . . ?
O1 Mn3 Mn4 O22 -84.27(15) . . . . ?
O29 Mn3 Mn4 O22 3.7(2) . . . . ?
O13 Mn3 Mn4 O22 -176.06(15) . . . . ?
O2 Mn3 Mn4 O22 -11.63(15) . . . . ?
Mn2 Mn3 Mn4 O22 -126.03(13) . . . . ?
O4 Mn3 Mn4 O17 104.36(16) . . . . ?
O18 Mn3 Mn4 O17 4.69(13) . . . . ?
O1 Mn3 Mn4 O17 -166.66(13) . . . . ?
O29 Mn3 Mn4 O17 -78.64(17) . . . . ?
O13 Mn3 Mn4 O17 101.56(13) . . . . ?
O2 Mn3 Mn4 O17 -94.02(13) . . . . ?
Mn2 Mn3 Mn4 O17 151.59(9) . . . . ?
O4 Mn3 Mn4 O26 7.03(17) . . . . ?
O18 Mn3 Mn4 O26 -92.64(14) . . . . ?
O1 Mn3 Mn4 O26 96.02(14) . . . . ?
O29 Mn3 Mn4 O26 -175.97(18) . . . . ?
O13 Mn3 Mn4 O26 4.23(14) . . . . ?
O2 Mn3 Mn4 O26 168.65(14) . . . . ?
Mn2 Mn3 Mn4 O26 54.26(11) . . . . ?
O4 Mn3 Mn4 O2 -161.62(16) . . . . ?
O18 Mn3 Mn4 O2 98.71(13) . . . . ?
O1 Mn3 Mn4 O2 -72.64(13) . . . . ?
O29 Mn3 Mn4 O2 15.37(17) . . . . ?
O13 Mn3 Mn4 O2 -164.43(13) . . . . ?
Mn2 Mn3 Mn4 O2 -114.39(9) . . . . ?
O4 Mn3 Mn4 Mn2 -47.23(14) . . . . ?
O18 Mn3 Mn4 Mn2 -146.90(9) . . . . ?
O1 Mn3 Mn4 Mn2 41.75(9) . . . . ?
O29 Mn3 Mn4 Mn2 129.77(15) . . . . ?
O13 Mn3 Mn4 Mn2 -50.03(10) . . . . ?
O2 Mn3 Mn4 Mn2 114.39(9) . . . . ?
O4 Mn3 Mn4 Mn1 -118.88(14) . . . . ?
O18 Mn3 Mn4 Mn1 141.45(9) . . . . ?
O1 Mn3 Mn4 Mn1 -29.89(9) . . . . ?
O29 Mn3 Mn4 Mn1 58.12(15) . . . . ?
O13 Mn3 Mn4 Mn1 -121.68(10) . . . . ?
O2 Mn3 Mn4 Mn1 42.74(9) . . . . ?
Mn2 Mn3 Mn4 Mn1 -71.65(3) . . . . ?
O4 Mn3 O1 C85 -138.7(3) . . . . ?
O18 Mn3 O1 C85 144.5(5) . . . . ?
O29 Mn3 O1 C85 46.2(3) . . . . ?
O13 Mn3 O1 C85 -49.5(3) . . . . ?
O2 Mn3 O1 C85 138.8(3) . . . . ?
Mn2 Mn3 O1 C85 -128.2(3) . . . . ?
Mn4 Mn3 O1 C85 -174.7(3) . . . . ?
O4 Mn3 O1 Mn2 -10.43(10) . . . . ?
O18 Mn3 O1 Mn2 -87.3(6) . . . . ?
O29 Mn3 O1 Mn2 174.43(12) . . . . ?
O13 Mn3 O1 Mn2 78.73(11) . . . . ?
O2 Mn3 O1 Mn2 -92.93(11) . . . . ?
Mn4 Mn3 O1 Mn2 -46.45(7) . . . . ?
O4 Mn3 O1 Mn1 74.12(13) . . . . ?
O18 Mn3 O1 Mn1 -2.7(6) . . . . ?
O29 Mn3 O1 Mn1 -101.03(14) . . . . ?
O13 Mn3 O1 Mn1 163.28(13) . . . . ?
O2 Mn3 O1 Mn1 -8.38(11) . . . . ?
Mn2 Mn3 O1 Mn1 84.55(12) . . . . ?
Mn4 Mn3 O1 Mn1 38.09(10) . . . . ?
O3 Mn2 O1 C85 -135.1(3) . . . . ?
O4 Mn2 O1 C85 142.1(3) . . . . ?
O14 Mn2 O1 C85 47.6(3) . . . . ?
O9 Mn2 O1 C85 -43.7(3) . . . . ?
O25 Mn2 O1 C85 147.9(8) . . . . ?
Mn4 Mn2 O1 C85 -177.2(3) . . . . ?
Mn3 Mn2 O1 C85 131.5(3) . . . . ?
Mn1 Mn2 O1 C85 -124.1(3) . . . . ?
O3 Mn2 O1 Mn3 93.31(12) . . . . ?
O4 Mn2 O1 Mn3 10.53(11) . . . . ?
O14 Mn2 O1 Mn3 -83.95(12) . . . . ?
O9 Mn2 O1 Mn3 -175.22(12) . . . . ?
O25 Mn2 O1 Mn3 16.3(9) . . . . ?
Mn4 Mn2 O1 Mn3 51.29(8) . . . . ?
Mn1 Mn2 O1 Mn3 104.40(12) . . . . ?
O3 Mn2 O1 Mn1 -11.09(10) . . . . ?
O4 Mn2 O1 Mn1 -93.87(10) . . . . ?
O14 Mn2 O1 Mn1 171.65(11) . . . . ?
O9 Mn2 O1 Mn1 80.38(11) . . . . ?
O25 Mn2 O1 Mn1 -88.1(9) . . . . ?
Mn4 Mn2 O1 Mn1 -53.11(6) . . . . ?
Mn3 Mn2 O1 Mn1 -104.40(12) . . . . ?
O3 Mn1 O1 C85 133.8(3) . . . . ?
O6 Mn1 O1 C85 -45.6(3) . . . . ?
O2 Mn1 O1 C85 -138.3(3) . . . . ?
O10 Mn1 O1 C85 44.0(3) . . . . ?
O21 Mn1 O1 C85 168.8(4) . . . . ?
Mn4 Mn1 O1 C85 172.4(3) . . . . ?
Mn2 Mn1 O1 C85 122.7(3) . . . . ?
O3 Mn1 O1 Mn3 -77.84(13) . . . . ?
O6 Mn1 O1 Mn3 102.76(15) . . . . ?
O2 Mn1 O1 Mn3 10.11(13) . . . . ?
O10 Mn1 O1 Mn3 -167.59(14) . . . . ?
O21 Mn1 O1 Mn3 -42.8(5) . . . . ?
Mn4 Mn1 O1 Mn3 -39.26(10) . . . . ?
Mn2 Mn1 O1 Mn3 -88.90(12) . . . . ?
O3 Mn1 O1 Mn2 11.06(10) . . . . ?
O6 Mn1 O1 Mn2 -168.34(11) . . . . ?
O2 Mn1 O1 Mn2 99.01(11) . . . . ?
O10 Mn1 O1 Mn2 -78.70(11) . . . . ?
O21 Mn1 O1 Mn2 46.1(4) . . . . ?
Mn4 Mn1 O1 Mn2 49.64(6) . . . . ?
O3 Mn1 O2 C86 -140.0(3) . . . . ?
O6 Mn1 O2 C86 41.7(3) . . . . ?
O10 Mn1 O2 C86 147.2(5) . . . . ?
O21 Mn1 O2 C86 -54.6(3) . . . . ?
O1 Mn1 O2 C86 138.3(3) . . . . ?
Mn4 Mn1 O2 C86 -129.7(3) . . . . ?
Mn2 Mn1 O2 C86 -175.1(3) . . . . ?
O3 Mn1 O2 Mn4 -10.31(11) . . . . ?
O6 Mn1 O2 Mn4 171.41(11) . . . . ?
O10 Mn1 O2 Mn4 -83.1(5) . . . . ?
O21 Mn1 O2 Mn4 75.11(11) . . . . ?
O1 Mn1 O2 Mn4 -92.00(11) . . . . ?
Mn2 Mn1 O2 Mn4 -45.43(7) . . . . ?
O3 Mn1 O2 Mn3 73.41(12) . . . . ?
O6 Mn1 O2 Mn3 -104.88(13) . . . . ?
O10 Mn1 O2 Mn3 0.6(6) . . . . ?
O21 Mn1 O2 Mn3 158.83(12) . . . . ?
O1 Mn1 O2 Mn3 -8.28(11) . . . . ?
Mn4 Mn1 O2 Mn3 83.71(11) . . . . ?
Mn2 Mn1 O2 Mn3 38.28(9) . . . . ?
O4 Mn4 O2 C86 -136.6(3) . . . . ?
O3 Mn4 O2 C86 141.4(3) . . . . ?
O22 Mn4 O2 C86 46.1(3) . . . . ?
O17 Mn4 O2 C86 -44.0(3) . . . . ?
O26 Mn4 O2 C86 152.9(7) . . . . ?
Mn2 Mn4 O2 C86 -178.5(3) . . . . ?
Mn1 Mn4 O2 C86 130.9(3) . . . . ?
Mn3 Mn4 O2 C86 -125.9(3) . . . . ?
O4 Mn4 O2 Mn1 92.52(12) . . . . ?
O3 Mn4 O2 Mn1 10.44(11) . . . . ?
O22 Mn4 O2 Mn1 -84.81(12) . . . . ?
O17 Mn4 O2 Mn1 -174.90(12) . . . . ?
O26 Mn4 O2 Mn1 21.9(8) . . . . ?
Mn2 Mn4 O2 Mn1 50.62(8) . . . . ?
Mn3 Mn4 O2 Mn1 103.20(11) . . . . ?
O4 Mn4 O2 Mn3 -10.69(10) . . . . ?
O3 Mn4 O2 Mn3 -92.76(10) . . . . ?
O22 Mn4 O2 Mn3 171.99(10) . . . . ?
O17 Mn4 O2 Mn3 81.89(10) . . . . ?
O26 Mn4 O2 Mn3 -81.3(7) . . . . ?
Mn2 Mn4 O2 Mn3 -52.58(6) . . . . ?
Mn1 Mn4 O2 Mn3 -103.20(11) . . . . ?
O4 Mn3 O2 C86 134.6(3) . . . . ?
O18 Mn3 O2 C86 45.0(3) . . . . ?
O1 Mn3 O2 C86 -136.3(3) . . . . ?
O29 Mn3 O2 C86 -46.2(3) . . . . ?
O13 Mn3 O2 C86 -172.6(4) . . . . ?
Mn2 Mn3 O2 C86 173.5(3) . . . . ?
Mn4 Mn3 O2 C86 123.8(3) . . . . ?
O4 Mn3 O2 Mn1 -79.06(13) . . . . ?
O18 Mn3 O2 Mn1 -168.72(14) . . . . ?
O1 Mn3 O2 Mn1 9.99(13) . . . . ?
O29 Mn3 O2 Mn1 100.17(14) . . . . ?
O13 Mn3 O2 Mn1 -26.3(5) . . . . ?
Mn2 Mn3 O2 Mn1 -40.18(10) . . . . ?
Mn4 Mn3 O2 Mn1 -89.84(12) . . . . ?
O4 Mn3 O2 Mn4 10.78(10) . . . . ?
O18 Mn3 O2 Mn4 -78.87(11) . . . . ?
O1 Mn3 O2 Mn4 99.83(11) . . . . ?
O29 Mn3 O2 Mn4 -169.99(11) . . . . ?
O13 Mn3 O2 Mn4 63.6(5) . . . . ?
Mn2 Mn3 O2 Mn4 49.66(6) . . . . ?
O4 Mn2 O3 Mn1 92.22(14) . . . . ?
O14 Mn2 O3 Mn1 30.7(8) . . . . ?
O9 Mn2 O3 Mn1 -76.33(15) . . . . ?
O25 Mn2 O3 Mn1 -172.88(13) . . . . ?
O1 Mn2 O3 Mn1 14.36(13) . . . . ?
Mn4 Mn2 O3 Mn1 107.84(17) . . . . ?
Mn3 Mn2 O3 Mn1 54.42(11) . . . . ?
O4 Mn2 O3 Mn4 -15.63(12) . . . . ?
O14 Mn2 O3 Mn4 -77.1(7) . . . . ?
O9 Mn2 O3 Mn4 175.83(13) . . . . ?
O25 Mn2 O3 Mn4 79.28(13) . . . . ?
O1 Mn2 O3 Mn4 -93.49(12) . . . . ?
Mn3 Mn2 O3 Mn4 -53.43(9) . . . . ?
Mn1 Mn2 O3 Mn4 -107.84(17) . . . . ?
O6 Mn1 O3 Mn2 6(4) . . . . ?
O2 Mn1 O3 Mn2 -90.26(14) . . . . ?
O10 Mn1 O3 Mn2 75.35(14) . . . . ?
O21 Mn1 O3 Mn2 175.04(14) . . . . ?
O1 Mn1 O3 Mn2 -14.19(12) . . . . ?
Mn4 Mn1 O3 Mn2 -102.84(17) . . . . ?
O6 Mn1 O3 Mn4 109(4) . . . . ?
O2 Mn1 O3 Mn4 12.58(13) . . . . ?
O10 Mn1 O3 Mn4 178.20(14) . . . . ?
O21 Mn1 O3 Mn4 -82.12(13) . . . . ?
O1 Mn1 O3 Mn4 88.65(13) . . . . ?
Mn2 Mn1 O3 Mn4 102.84(17) . . . . ?
O4 Mn4 O3 Mn2 15.81(12) . . . . ?
O22 Mn4 O3 Mn2 -172.00(13) . . . . ?
O17 Mn4 O3 Mn2 81.7(4) . . . . ?
O26 Mn4 O3 Mn2 -76.86(13) . . . . ?
O2 Mn4 O3 Mn2 101.36(13) . . . . ?
Mn1 Mn4 O3 Mn2 112.35(17) . . . . ?
Mn3 Mn4 O3 Mn2 51.87(9) . . . . ?
O4 Mn4 O3 Mn1 -96.54(14) . . . . ?
O22 Mn4 O3 Mn1 75.65(14) . . . . ?
O17 Mn4 O3 Mn1 -30.6(5) . . . . ?
O26 Mn4 O3 Mn1 170.79(13) . . . . ?
O2 Mn4 O3 Mn1 -10.99(11) . . . . ?
Mn2 Mn4 O3 Mn1 -112.35(17) . . . . ?
Mn3 Mn4 O3 Mn1 -60.48(10) . . . . ?
O18 Mn3 O4 Mn4 78.02(14) . . . . ?
O1 Mn3 O4 Mn4 -89.13(14) . . . . ?
O29 Mn3 O4 Mn4 -21.9(15) . . . . ?
O13 Mn3 O4 Mn4 177.71(13) . . . . ?
O2 Mn3 O4 Mn4 -13.53(12) . . . . ?
Mn2 Mn3 O4 Mn4 -101.94(16) . . . . ?
O18 Mn3 O4 Mn2 179.95(13) . . . . ?
O1 Mn3 O4 Mn2 12.80(13) . . . . ?
O29 Mn3 O4 Mn2 80.0(14) . . . . ?
O13 Mn3 O4 Mn2 -80.35(13) . . . . ?
O2 Mn3 O4 Mn2 88.41(12) . . . . ?
Mn4 Mn3 O4 Mn2 101.94(16) . . . . ?
O3 Mn4 O4 Mn3 91.21(14) . . . . ?
O22 Mn4 O4 Mn3 31.2(8) . . . . ?
O17 Mn4 O4 Mn3 -74.12(14) . . . . ?
O26 Mn4 O4 Mn3 -174.53(13) . . . . ?
O2 Mn4 O4 Mn3 13.88(12) . . . . ?
Mn2 Mn4 O4 Mn3 106.77(16) . . . . ?
Mn1 Mn4 O4 Mn3 53.82(11) . . . . ?
O3 Mn4 O4 Mn2 -15.56(12) . . . . ?
O22 Mn4 O4 Mn2 -75.6(8) . . . . ?
O17 Mn4 O4 Mn2 179.12(13) . . . . ?
O26 Mn4 O4 Mn2 78.70(12) . . . . ?
O2 Mn4 O4 Mn2 -92.89(12) . . . . ?
Mn1 Mn4 O4 Mn2 -52.95(9) . . . . ?
Mn3 Mn4 O4 Mn2 -106.77(16) . . . . ?
O3 Mn2 O4 Mn3 -94.84(14) . . . . ?
O14 Mn2 O4 Mn3 76.56(14) . . . . ?
O9 Mn2 O4 Mn3 -36.5(6) . . . . ?
O25 Mn2 O4 Mn3 169.70(12) . . . . ?
O1 Mn2 O4 Mn3 -11.05(11) . . . . ?
Mn4 Mn2 O4 Mn3 -110.67(16) . . . . ?
Mn1 Mn2 O4 Mn3 -59.36(10) . . . . ?
O3 Mn2 O4 Mn4 15.83(12) . . . . ?
O14 Mn2 O4 Mn4 -172.77(13) . . . . ?
O9 Mn2 O4 Mn4 74.2(6) . . . . ?
O25 Mn2 O4 Mn4 -79.63(13) . . . . ?
O1 Mn2 O4 Mn4 99.62(12) . . . . ?
Mn3 Mn2 O4 Mn4 110.67(16) . . . . ?
Mn1 Mn2 O4 Mn4 51.31(9) . . . . ?
O3 Mn1 O6 P1 -49(4) . . . . ?
O2 Mn1 O6 P1 46.9(4) . . . . ?
O10 Mn1 O6 P1 -118.6(3) . . . . ?
O21 Mn1 O6 P1 141.7(3) . . . . ?
O1 Mn1 O6 P1 -29.2(4) . . . . ?
Mn4 Mn1 O6 P1 57.5(4) . . . . ?
Mn2 Mn1 O6 P1 -43.5(4) . . . . ?
O3 Mn2 O9 P2 22.5(2) . . . . ?
O4 Mn2 O9 P2 -34.8(7) . . . . ?
O14 Mn2 O9 P2 -148.2(2) . . . . ?
O25 Mn2 O9 P2 118.9(2) . . . . ?
O1 Mn2 O9 P2 -59.6(2) . . . . ?
Mn4 Mn2 O9 P2 26.3(3) . . . . ?
Mn3 Mn2 O9 P2 -63.6(3) . . . . ?
Mn1 Mn2 O9 P2 -11.9(2) . . . . ?
O3 Mn1 O10 P2 -22.3(2) . . . . ?
O6 Mn1 O10 P2 156.1(2) . . . . ?
O2 Mn1 O10 P2 50.1(6) . . . . ?
O21 Mn1 O10 P2 -107.9(2) . . . . ?
O1 Mn1 O10 P2 58.6(2) . . . . ?
Mn4 Mn1 O10 P2 -20.9(3) . . . . ?
Mn2 Mn1 O10 P2 11.9(2) . . . . ?
O4 Mn3 O13 P3 42.4(2) . . . . ?
O18 Mn3 O13 P3 132.2(2) . . . . ?
O1 Mn3 O13 P3 -44.6(2) . . . . ?
O29 Mn3 O13 P3 -135.8(2) . . . . ?
O2 Mn3 O13 P3 -9.6(6) . . . . ?
Mn2 Mn3 O13 P3 4.25(19) . . . . ?
Mn4 Mn3 O13 P3 44.1(2) . . . . ?
O3 Mn2 O14 P3 33.4(9) . . . . ?
O4 Mn2 O14 P3 -27.1(2) . . . . ?
O9 Mn2 O14 P3 140.5(2) . . . . ?
O25 Mn2 O14 P3 -123.1(2) . . . . ?
O1 Mn2 O14 P3 49.6(2) . . . . ?
Mn4 Mn2 O14 P3 -33.9(3) . . . . ?
Mn3 Mn2 O14 P3 9.7(2) . . . . ?
Mn1 Mn2 O14 P3 58.6(3) . . . . ?
O4 Mn4 O17 P4 15.0(2) . . . . ?
O3 Mn4 O17 P4 -49.5(5) . . . . ?
O22 Mn4 O17 P4 -156.4(2) . . . . ?
O26 Mn4 O17 P4 108.8(2) . . . . ?
O2 Mn4 O17 P4 -68.6(2) . . . . ?
Mn2 Mn4 O17 P4 15.8(3) . . . . ?
Mn1 Mn4 O17 P4 -72.7(2) . . . . ?
Mn3 Mn4 O17 P4 -19.6(2) . . . . ?
O4 Mn3 O18 P4 -25.9(2) . . . . ?
O1 Mn3 O18 P4 50.6(7) . . . . ?
O29 Mn3 O18 P4 148.9(2) . . . . ?
O13 Mn3 O18 P4 -115.2(2) . . . . ?
O2 Mn3 O18 P4 56.1(2) . . . . ?
Mn2 Mn3 O18 P4 -25.9(3) . . . . ?
Mn4 Mn3 O18 P4 9.5(2) . . . . ?
O3 Mn1 O21 P5 45.2(2) . . . . ?
O6 Mn1 O21 P5 -135.1(2) . . . . ?
O2 Mn1 O21 P5 -40.2(2) . . . . ?
O10 Mn1 O21 P5 134.2(2) . . . . ?
O1 Mn1 O21 P5 10.6(5) . . . . ?
Mn4 Mn1 O21 P5 7.04(19) . . . . ?
Mn2 Mn1 O21 P5 48.5(2) . . . . ?
O4 Mn4 O22 P5 40.7(9) . . . . ?
O3 Mn4 O22 P5 -18.4(2) . . . . ?
O17 Mn4 O22 P5 146.2(2) . . . . ?
O26 Mn4 O22 P5 -113.6(2) . . . . ?
O2 Mn4 O22 P5 57.9(2) . . . . ?
Mn2 Mn4 O22 P5 -25.9(3) . . . . ?
Mn1 Mn4 O22 P5 18.0(2) . . . . ?
Mn3 Mn4 O22 P5 66.7(3) . . . . ?
O3 Mn2 O25 P6 -42.7(2) . . . . ?
O4 Mn2 O25 P6 39.1(2) . . . . ?
O14 Mn2 O25 P6 133.4(2) . . . . ?
O9 Mn2 O25 P6 -135.0(2) . . . . ?
O1 Mn2 O25 P6 33.4(10) . . . . ?
Mn4 Mn2 O25 P6 -1.5(2) . . . . ?
Mn3 Mn2 O25 P6 47.7(3) . . . . ?
Mn1 Mn2 O25 P6 -48.1(3) . . . . ?
O4 Mn4 O26 P6 -41.7(2) . . . . ?
O3 Mn4 O26 P6 39.4(2) . . . . ?
O22 Mn4 O26 P6 134.4(2) . . . . ?
O17 Mn4 O26 P6 -134.7(2) . . . . ?
O2 Mn4 O26 P6 28.2(9) . . . . ?
Mn2 Mn4 O26 P6 -0.6(2) . . . . ?
Mn1 Mn4 O26 P6 46.9(3) . . . . ?
Mn3 Mn4 O26 P6 -45.8(3) . . . . ?
O4 Mn3 O29 C88 107.1(14) . . . . ?
O18 Mn3 O29 C88 7.2(4) . . . . ?
O1 Mn3 O29 C88 174.1(4) . . . . ?
O13 Mn3 O29 C88 -92.7(4) . . . . ?
O2 Mn3 O29 C88 98.8(4) . . . . ?
Mn2 Mn3 O29 C88 -179.2(3) . . . . ?
Mn4 Mn3 O29 C88 87.5(4) . . . . ?
Mn1 O6 P1 O5 0.2(4) . . . . ?
Mn1 O6 P1 C13 -122.9(3) . . . . ?
Mn1 O6 P1 C6 123.2(3) . . . . ?
Mn1 O10 P2 O9 -23.0(3) . . . . ?
Mn1 O10 P2 C20 -142.5(2) . . . . ?
Mn1 O10 P2 C27 100.8(2) . . . . ?
Mn2 O9 P2 O10 22.5(3) . . . . ?
Mn2 O9 P2 C20 143.2(2) . . . . ?
Mn2 O9 P2 C27 -100.2(3) . . . . ?
Mn3 O13 P3 O14 0.4(3) . . . . ?
Mn3 O13 P3 C41 120.5(2) . . . . ?
Mn3 O13 P3 C34 -122.8(2) . . . . ?
Mn2 O14 P3 O13 -9.2(3) . . . . ?
Mn2 O14 P3 C41 -129.3(2) . . . . ?
Mn2 O14 P3 C34 115.3(2) . . . . ?
Mn4 O17 P4 O18 31.3(3) . . . . ?
Mn4 O17 P4 C55 -92.7(2) . . . . ?
Mn4 O17 P4 C48 150.2(2) . . . . ?
Mn3 O18 P4 O17 -25.1(3) . . . . ?
Mn3 O18 P4 C55 98.5(2) . . . . ?
Mn3 O18 P4 C48 -144.6(2) . . . . ?
Mn1 O21 P5 O22 1.6(3) . . . . ?
Mn1 O21 P5 C69 122.8(2) . . . . ?
Mn1 O21 P5 C62 -120.2(2) . . . . ?
Mn4 O22 P5 O21 -17.6(3) . . . . ?
Mn4 O22 P5 C69 -139.3(2) . . . . ?
Mn4 O22 P5 C62 107.8(2) . . . . ?
Mn4 O26 P6 O25 -0.3(3) . . . . ?
Mn4 O26 P6 C76 -122.7(2) . . . . ?
Mn4 O26 P6 C83 123.4(2) . . . . ?
Mn2 O25 P6 O26 1.5(3) . . . . ?
Mn2 O25 P6 C76 126.2(2) . . . . ?
Mn2 O25 P6 C83 -122.0(2) . . . . ?
C6 C1 C2 C3 -1.0(8) . . . . ?
C7 O7 C3 C4 5.0(8) . . . . ?
C7 O7 C3 C2 -176.1(6) . . . . ?
C1 C2 C3 O7 -178.7(5) . . . . ?
C1 C2 C3 C4 0.3(8) . . . . ?
O7 C3 C4 C5 -179.9(5) . . . . ?
C2 C3 C4 C5 1.3(8) . . . . ?
C3 C4 C5 C6 -2.1(8) . . . . ?
C2 C1 C6 C5 0.2(7) . . . . ?
C2 C1 C6 P1 -178.4(4) . . . . ?
C4 C5 C6 C1 1.3(7) . . . . ?
C4 C5 C6 P1 180.0(4) . . . . ?
O5 P1 C6 C1 120.8(4) . . . . ?
O6 P1 C6 C1 -8.1(4) . . . . ?
C13 P1 C6 C1 -122.3(4) . . . . ?
O5 P1 C6 C5 -57.8(4) . . . . ?
O6 P1 C6 C5 173.3(4) . . . . ?
C13 P1 C6 C5 59.0(4) . . . . ?
C13 C8 C9 C10 0.4(8) . . . . ?
C14 O8 C10 C11 -4.0(8) . . . . ?
C14 O8 C10 C9 176.7(5) . . . . ?
C8 C9 C10 O8 -178.9(5) . . . . ?
C8 C9 C10 C11 1.8(8) . . . . ?
O8 C10 C11 C12 179.2(5) . . . . ?
C9 C10 C11 C12 -1.6(9) . . . . ?
C10 C11 C12 C13 -0.9(8) . . . . ?
C11 C12 C13 C8 3.0(8) . . . . ?
C11 C12 C13 P1 -175.2(4) . . . . ?
C9 C8 C13 C12 -2.8(7) . . . . ?
C9 C8 C13 P1 175.4(4) . . . . ?
O5 P1 C13 C12 -154.3(4) . . . . ?
O6 P1 C13 C12 -25.2(5) . . . . ?
C6 P1 C13 C12 88.6(4) . . . . ?
O5 P1 C13 C8 27.5(5) . . . . ?
O6 P1 C13 C8 156.6(4) . . . . ?
C6 P1 C13 C8 -89.7(4) . . . . ?
C20 C15 C16 C17 0.0(11) . . . . ?
C21 O11 C17 C18 1.9(10) . . . . ?
C21 O11 C17 C16 -177.1(7) . . . . ?
C15 C16 C17 O11 -179.2(6) . . . . ?
C15 C16 C17 C18 1.8(11) . . . . ?
O11 C17 C18 C19 179.3(6) . . . . ?
C16 C17 C18 C19 -1.9(9) . . . . ?
C17 C18 C19 C20 0.2(8) . . . . ?
C18 C19 C20 C15 1.6(7) . . . . ?
C18 C19 C20 P2 -178.3(4) . . . . ?
C16 C15 C20 C19 -1.7(9) . . . . ?
C16 C15 C20 P2 178.2(5) . . . . ?
O10 P2 C20 C19 -39.7(4) . . . . ?
O9 P2 C20 C19 -165.1(4) . . . . ?
C27 P2 C20 C19 77.0(4) . . . . ?
O10 P2 C20 C15 140.5(4) . . . . ?
O9 P2 C20 C15 15.0(5) . . . . ?
C27 P2 C20 C15 -102.8(5) . . . . ?
C27 C22 C23 C24 0.1(7) . . . . ?
C28 O12 C24 C23 2.1(7) . . . . ?
C28 O12 C24 C25 -176.1(4) . . . . ?
C22 C23 C24 O12 -179.5(4) . . . . ?
C22 C23 C24 C25 -1.4(7) . . . . ?
O12 C24 C25 C26 -179.9(4) . . . . ?
C23 C24 C25 C26 1.8(7) . . . . ?
C24 C25 C26 C27 -0.9(7) . . . . ?
C23 C22 C27 C26 0.7(7) . . . . ?
C23 C22 C27 P2 -177.7(4) . . . . ?
C25 C26 C27 C22 -0.4(7) . . . . ?
C25 C26 C27 P2 178.1(4) . . . . ?
O10 P2 C27 C22 -24.3(4) . . . . ?
O9 P2 C27 C22 103.1(4) . . . . ?
C20 P2 C27 C22 -141.4(4) . . . . ?
O10 P2 C27 C26 157.3(4) . . . . ?
O9 P2 C27 C26 -75.3(4) . . . . ?
C20 P2 C27 C26 40.2(4) . . . . ?
C34 C29 C30 C31 0.8(7) . . . . ?
C29 C30 C31 C32 -2.8(8) . . . . ?
C29 C30 C31 O15 178.6(4) . . . . ?
C35 O15 C31 C30 -177.0(5) . . . . ?
C35 O15 C31 C32 4.5(8) . . . . ?
C30 C31 C32 C33 2.6(8) . . . . ?
O15 C31 C32 C33 -178.9(5) . . . . ?
C31 C32 C33 C34 -0.5(8) . . . . ?
C32 C33 C34 C29 -1.5(7) . . . . ?
C32 C33 C34 P3 177.7(4) . . . . ?
C30 C29 C34 C33 1.3(7) . . . . ?
C30 C29 C34 P3 -177.9(4) . . . . ?
O13 P3 C34 C33 136.2(4) . . . . ?
O14 P3 C34 C33 7.7(4) . . . . ?
C41 P3 C34 C33 -107.3(4) . . . . ?
O13 P3 C34 C29 -44.6(4) . . . . ?
O14 P3 C34 C29 -173.1(3) . . . . ?
C41 P3 C34 C29 71.9(4) . . . . ?
C41 C36 C37 C38 0.9(12) . . . . ?
C42 O16 C38 C39 3.0(9) . . . . ?
C42 O16 C38 C37 -179.1(7) . . . . ?
C36 C37 C38 C39 0.2(11) . . . . ?
C36 C37 C38 O16 -177.8(7) . . . . ?
O16 C38 C39 C40 177.5(5) . . . . ?
C37 C38 C39 C40 -0.3(9) . . . . ?
C38 C39 C40 C41 -0.6(8) . . . . ?
C39 C40 C41 C36 1.6(8) . . . . ?
C39 C40 C41 P3 -175.5(4) . . . . ?
C37 C36 C41 C40 -1.7(10) . . . . ?
C37 C36 C41 P3 175.3(6) . . . . ?
O13 P3 C41 C40 12.0(4) . . . . ?
O14 P3 C41 C40 138.3(4) . . . . ?
C34 P3 C41 C40 -106.4(4) . . . . ?
O13 P3 C41 C36 -164.9(5) . . . . ?
O14 P3 C41 C36 -38.6(5) . . . . ?
C34 P3 C41 C36 76.7(5) . . . . ?
C48 C43 C44 C45 1.5(8) . . . . ?
C49 O19 C45 C44 8.9(8) . . . . ?
C49 O19 C45 C46 -168.6(5) . . . . ?
C43 C44 C45 O19 -177.6(5) . . . . ?
C43 C44 C45 C46 -0.2(8) . . . . ?
O19 C45 C46 C47 177.2(5) . . . . ?
C44 C45 C46 C47 -0.4(8) . . . . ?
C45 C46 C47 C48 -0.1(8) . . . . ?
C44 C43 C48 C47 -2.0(7) . . . . ?
C44 C43 C48 P4 176.8(4) . . . . ?
C46 C47 C48 C43 1.4(7) . . . . ?
C46 C47 C48 P4 -177.5(4) . . . . ?
O17 P4 C48 C43 21.7(4) . . . . ?
O18 P4 C48 C43 146.6(4) . . . . ?
C55 P4 C48 C43 -95.6(4) . . . . ?
O17 P4 C48 C47 -159.5(4) . . . . ?
O18 P4 C48 C47 -34.5(4) . . . . ?
C55 P4 C48 C47 83.2(4) . . . . ?
C55 C50 C51 C52 -1.3(8) . . . . ?
C56 O20 C52 C53 -6.2(7) . . . . ?
C56 O20 C52 C51 173.9(4) . . . . ?
C50 C51 C52 O20 -179.8(5) . . . . ?
C50 C51 C52 C53 0.4(8) . . . . ?
O20 C52 C53 C54 -179.2(5) . . . . ?
C51 C52 C53 C54 0.6(8) . . . . ?
C52 C53 C54 C55 -0.7(7) . . . . ?
C51 C50 C55 C54 1.3(7) . . . . ?
C51 C50 C55 P4 175.2(4) . . . . ?
C53 C54 C55 C50 -0.3(7) . . . . ?
C53 C54 C55 P4 -174.1(4) . . . . ?
O17 P4 C55 C50 -63.2(4) . . . . ?
O18 P4 C55 C50 168.9(4) . . . . ?
C48 P4 C55 C50 53.3(4) . . . . ?
O17 P4 C55 C54 110.6(4) . . . . ?
O18 P4 C55 C54 -17.2(4) . . . . ?
C48 P4 C55 C54 -132.8(4) . . . . ?
C62 C57 C58 C59 0.2(7) . . . . ?
C63 O23 C59 C60 3.2(7) . . . . ?
C63 O23 C59 C58 -175.2(4) . . . . ?
C57 C58 C59 O23 177.9(4) . . . . ?
C57 C58 C59 C60 -0.6(7) . . . . ?
O23 C59 C60 C61 -178.0(4) . . . . ?
C58 C59 C60 C61 0.3(7) . . . . ?
C59 C60 C61 C62 0.3(7) . . . . ?
C60 C61 C62 C57 -0.7(7) . . . . ?
C60 C61 C62 P5 176.2(3) . . . . ?
C58 C57 C62 C61 0.4(7) . . . . ?
C58 C57 C62 P5 -176.5(4) . . . . ?
O21 P5 C62 C61 110.8(4) . . . . ?
O22 P5 C62 C61 -16.9(4) . . . . ?
C69 P5 C62 C61 -130.8(4) . . . . ?
O21 P5 C62 C57 -72.4(4) . . . . ?
O22 P5 C62 C57 159.9(3) . . . . ?
C69 P5 C62 C57 46.0(4) . . . . ?
C69 C64 C65 C66 0.1(8) . . . . ?
C70 O24 C66 C67 -3.7(7) . . . . ?
C70 O24 C66 C65 177.1(5) . . . . ?
C64 C65 C66 O24 179.9(5) . . . . ?
C64 C65 C66 C67 0.6(8) . . . . ?
O24 C66 C67 C68 180.0(4) . . . . ?
C65 C66 C67 C68 -0.9(7) . . . . ?
C66 C67 C68 C69 0.3(7) . . . . ?
C67 C68 C69 C64 0.4(7) . . . . ?
C67 C68 C69 P5 -179.7(4) . . . . ?
C65 C64 C69 C68 -0.6(7) . . . . ?
C65 C64 C69 P5 179.5(4) . . . . ?
O21 P5 C69 C68 16.3(4) . . . . ?
O22 P5 C69 C68 142.8(4) . . . . ?
C62 P5 C69 C68 -104.6(4) . . . . ?
O21 P5 C69 C64 -163.9(4) . . . . ?
O22 P5 C69 C64 -37.4(4) . . . . ?
C62 P5 C69 C64 75.2(4) . . . . ?
C76 C71 C72 C73 -1.3(8) . . . . ?
C77 O27 C73 C72 165.4(5) . . . . ?
C77 O27 C73 C74 -15.3(7) . . . . ?
C71 C72 C73 O27 -177.7(4) . . . . ?
C71 C72 C73 C74 3.0(8) . . . . ?
O27 C73 C74 C75 178.8(4) . . . . ?
C72 C73 C74 C75 -2.0(7) . . . . ?
C73 C74 C75 C76 -0.7(7) . . . . ?
C74 C75 C76 C71 2.3(7) . . . . ?
C74 C75 C76 P6 -174.7(4) . . . . ?
C72 C71 C76 C75 -1.3(7) . . . . ?
C72 C71 C76 P6 175.6(4) . . . . ?
O26 P6 C76 C75 -72.4(4) . . . . ?
O25 P6 C76 C75 159.3(4) . . . . ?
C83 P6 C76 C75 44.2(4) . . . . ?
O26 P6 C76 C71 110.7(4) . . . . ?
O25 P6 C76 C71 -17.6(4) . . . . ?
C83 P6 C76 C71 -132.7(4) . . . . ?
C83 C78 C79 C80 -1.4(8) . . . . ?
C84 O28 C80 C79 2.5(7) . . . . ?
C84 O28 C80 C81 -178.1(5) . . . . ?
C78 C79 C80 O28 -178.7(5) . . . . ?
C78 C79 C80 C81 1.9(8) . . . . ?
O28 C80 C81 C82 178.8(4) . . . . ?
C79 C80 C81 C82 -1.8(8) . . . . ?
C80 C81 C82 C83 1.1(8) . . . . ?
C81 C82 C83 C78 -0.6(7) . . . . ?
C81 C82 C83 P6 -175.5(4) . . . . ?
C79 C78 C83 C82 0.7(7) . . . . ?
C79 C78 C83 P6 175.6(4) . . . . ?
O26 P6 C83 C82 -167.1(4) . . . . ?
O25 P6 C83 C82 -38.7(4) . . . . ?
C76 P6 C83 C82 74.6(4) . . . . ?
O26 P6 C83 C78 18.1(5) . . . . ?
O25 P6 C83 C78 146.5(4) . . . . ?
C76 P6 C83 C78 -100.2(4) . . . . ?
